data_7000012
loop_
_publ_author_name
'Dennett, James N. L.'
'Knox, Selby A. R.'
'Anderson, Kirsty M.'
'Charmant, Jonathan P. H.'
'Orpen, A. Guy'

_publ_section_title
;
 The synthesis of [FeRu(CO)2(mu-CO)2(eta-C5H5)(eta-C5Me5)] and
 convenient entries to its organometallic chemistry.
;
_journal_issue 1
_journal_name_full 'Dalton transactions (Cambridge, England : 2003)'
_journal_page_first 63
_journal_page_last 73
_journal_paper_doi 10.1039/b414412k
_journal_year 2005
_chemical_formula_moiety 'C26 H36 Fe O3 Ru'
_chemical_formula_sum 'C26 H36 Fe O3 Ru'
_chemical_formula_weight 553.47
_space_group_IT_number 14
_symmetry_cell_setting monoclinic
_symmetry_space_group_name_Hall '-P 2ybc'
_symmetry_space_group_name_H-M 'P 1 21/c 1'
_atom_sites_solution_hydrogens geom
_atom_sites_solution_primary direct
_atom_sites_solution_secondary difmap
_audit_creation_method SHELXL-97
_cell_angle_alpha 90.00
_cell_angle_beta 116.766(7)
_cell_angle_gamma 90.00
_cell_formula_units_Z 8
_cell_length_a 23.830(3)
_cell_length_b 10.3363(17)
_cell_length_c 21.803(2)
_cell_measurement_reflns_used 192
_cell_measurement_temperature 173(2)
_cell_volume 4795.0(11)
_computing_cell_refinement 'SAINT (Bruker-AXS, 1996)'
_computing_data_collection 'SMART (Bruker-AXS, 1996)'
_computing_data_reduction 'SAINT and SHELXTL (Bruker-AXS, 1996)'
_computing_molecular_graphics 'SHELXTL (Bruker-AXS, 1996)'
_computing_publication_material 'SHELXTL (Bruker-AXS, 1996)'
_computing_structure_refinement 'SHELXTL (Bruker-AXS, 1996)'
_computing_structure_solution 'SHELXTL (Bruker-AXS, 1996)'
_diffrn_ambient_temperature 173(2)
_diffrn_detector_area_resol_mean 8.192
_diffrn_measured_fraction_theta_full 0.995
_diffrn_measured_fraction_theta_max 0.995
_diffrn_measurement_device_type 'CCD area detector'
_diffrn_measurement_method 'Frames each covering 0.3 \% in \w'
_diffrn_radiation_monochromator graphite
_diffrn_radiation_source 'fine-focus sealed tube'
_diffrn_radiation_type MoK\a
_diffrn_radiation_wavelength 0.71073
_diffrn_reflns_av_R_equivalents 0.0514
_diffrn_reflns_av_sigmaI/netI 0.0703
_diffrn_reflns_limit_h_max 25
_diffrn_reflns_limit_h_min -30
_diffrn_reflns_limit_k_max 13
_diffrn_reflns_limit_k_min -9
_diffrn_reflns_limit_l_max 28
_diffrn_reflns_limit_l_min -25
_diffrn_reflns_number 29705
_diffrn_reflns_theta_full 27.49
_diffrn_reflns_theta_max 27.49
_diffrn_reflns_theta_min 1.87
_diffrn_standards_decay_% 0
_exptl_absorpt_coefficient_mu 1.259
_exptl_absorpt_correction_T_max 0.886
_exptl_absorpt_correction_T_min 0.669
_exptl_absorpt_correction_type multi-scan
_exptl_absorpt_process_details 'SADABS (Sheldrick, 1996)'
_exptl_crystal_colour red
_exptl_crystal_density_diffrn 1.533
_exptl_crystal_density_method none
_exptl_crystal_description plate
_exptl_crystal_F_000 2288
_exptl_crystal_size_max 0.3
_exptl_crystal_size_mid 0.3
_exptl_crystal_size_min 0.1
_refine_diff_density_max 0.665
_refine_diff_density_min -0.869
_refine_diff_density_rms 0.104
_refine_ls_extinction_coef 0.00026(3)
_refine_ls_extinction_expression Fc^*^=kFc[1+0.001xFc^2^\l^3^/sin(2\q)]^-1/4^
_refine_ls_extinction_method SHELXL
_refine_ls_goodness_of_fit_ref 0.997
_refine_ls_hydrogen_treatment mixed
_refine_ls_matrix_type full
_refine_ls_number_parameters 589
_refine_ls_number_reflns 10948
_refine_ls_number_restraints 4
_refine_ls_restrained_S_all 0.997
_refine_ls_R_factor_all 0.0729
_refine_ls_R_factor_gt 0.0399
_refine_ls_shift/su_max 0.001
_refine_ls_shift/su_mean 0.000
_refine_ls_structure_factor_coef Fsqd
_refine_ls_weighting_details 'calc w=1/[\s^2^(Fo^2^)+(0.0292P)^2^] where P=(Fo^2^+2Fc^2^)/3'
_refine_ls_weighting_scheme calc
_refine_ls_wR_factor_gt 0.0699
_refine_ls_wR_factor_ref 0.0796
_reflns_number_gt 7769
_reflns_number_total 10948
_reflns_threshold_expression >2\s(I)
_cod_data_source_file b414412k.txt
_cod_data_source_block 12
_cod_depositor_comments
;
The following automatic conversions were performed:
'_symmetry_cell_setting' value 'Monoclinic' changed to 'monoclinic'
according to '/home/saulius/struct/CIF-dictionaries/cif_core.dic'
dictionary named 'cif_core.dic' version 2.4.1 from 2010-06-29.

Automatic conversion script
Id: cif_fix_enum 1527 2010-12-29 10:47:43Z saulius 
;
_cod_original_cell_volume 4794.9(11)
_cod_original_sg_symbol_H-M 'P 21/c'
_cod_database_code 7000012

loop_
_symmetry_equiv_pos_as_xyz
'x, y, z'
'-x, y+1/2, -z+1/2'
'-x, -y, -z'
'x, -y-1/2, z-1/2'

loop_
_atom_site_label
_atom_site_type_symbol
_atom_site_fract_x
_atom_site_fract_y
_atom_site_fract_z
_atom_site_U_iso_or_equiv
_atom_site_adp_type
_atom_site_occupancy
_atom_site_symmetry_multiplicity
_atom_site_calc_flag
_atom_site_refinement_flags
_atom_site_disorder_assembly
_atom_site_disorder_group
Ru1 Ru 0.137035(12) 0.28207(3) 0.423771(14) 0.01699(7) Uani 1 1 d . . .
Fe1 Fe 0.07456(2) 0.06274(5) 0.37030(2) 0.01959(12) Uani 1 1 d . . .
C1 C 0.00221(18) 0.0876(3) 0.3008(2) 0.0300(9) Uani 1 1 d . . .
C2 C 0.04576(15) 0.2154(3) 0.40511(17) 0.0203(7) Uani 1 1 d . . .
C3 C 0.03966(16) 0.3273(3) 0.36407(19) 0.0233(8) Uani 1 1 d D . .
H3 H 0.0194(14) 0.404(2) 0.3668(17) 0.028 Uiso 1 1 d D . .
C4 C 0.06854(16) 0.3191(3) 0.31988(18) 0.0227(8) Uani 1 1 d D . .
H4 H 0.0692(15) 0.395(2) 0.2963(15) 0.027 Uiso 1 1 d D . .
C5 C 0.09997(16) 0.2009(3) 0.32302(17) 0.0221(8) Uani 1 1 d . . .
C6 C 0.00874(16) 0.2096(4) 0.44724(19) 0.0252(8) Uani 1 1 d . . .
C7 C 0.0040(2) 0.3424(4) 0.4764(2) 0.0445(12) Uani 1 1 d . . .
H7A H -0.0237 0.3989 0.4388 0.067 Uiso 1 1 calc R . .
H7B H 0.0459 0.3813 0.4997 0.067 Uiso 1 1 calc R . .
H7C H -0.0133 0.3315 0.5092 0.067 Uiso 1 1 calc R . .
C8 C -0.05751(16) 0.1585(4) 0.4029(2) 0.0383(10) Uani 1 1 d . . .
H8A H -0.0782 0.2125 0.3617 0.057 Uiso 1 1 calc R . .
H8B H -0.0818 0.1613 0.4291 0.057 Uiso 1 1 calc R . .
H8C H -0.0551 0.0691 0.3893 0.057 Uiso 1 1 calc R . .
C9 C 0.13003(17) 0.1779(4) 0.27534(18) 0.0261(8) Uani 1 1 d . . .
C10 C 0.1459(2) 0.3038(4) 0.2490(2) 0.0392(10) Uani 1 1 d . . .
H10A H 0.1705 0.3605 0.2880 0.059 Uiso 1 1 calc R . .
H10B H 0.1070 0.3477 0.2179 0.059 Uiso 1 1 calc R . .
H10C H 0.1705 0.2836 0.2243 0.059 Uiso 1 1 calc R . .
C11 C 0.08793(18) 0.0942(4) 0.21378(18) 0.0368(10) Uani 1 1 d . . .
H11A H 0.0483 0.1397 0.1864 0.055 Uiso 1 1 calc R . .
H11B H 0.0792 0.0120 0.2302 0.055 Uiso 1 1 calc R . .
H11C H 0.1093 0.0773 0.1853 0.055 Uiso 1 1 calc R . .
C20 C 0.11937(17) -0.0483(3) 0.46104(19) 0.0272(8) Uani 1 1 d . . .
H20 H 0.1309 -0.0157 0.5059 0.033 Uiso 1 1 calc R . .
C21 C 0.15762(17) -0.0463(3) 0.42661(19) 0.0276(9) Uani 1 1 d . . .
H21 H 0.1990 -0.0122 0.4445 0.033 Uiso 1 1 calc R . .
C22 C 0.12413(17) -0.1031(3) 0.36175(19) 0.0278(9) Uani 1 1 d . . .
H22 H 0.1387 -0.1150 0.3281 0.033 Uiso 1 1 calc R . .
C23 C 0.06445(18) -0.1394(3) 0.35577(19) 0.0300(9) Uani 1 1 d . . .
H23 H 0.0317 -0.1792 0.3168 0.036 Uiso 1 1 calc R . .
C24 C 0.06189(17) -0.1062(3) 0.41796(19) 0.0282(9) Uani 1 1 d . . .
H24 H 0.0276 -0.1207 0.4282 0.034 Uiso 1 1 calc R . .
C30 C 0.19078(16) 0.3341(4) 0.53449(18) 0.0261(8) Uani 1 1 d . . .
C31 C 0.23160(15) 0.2580(4) 0.51657(18) 0.0256(8) Uani 1 1 d . . .
C32 C 0.23954(15) 0.3246(3) 0.46340(17) 0.0223(8) Uani 1 1 d . . .
C33 C 0.20405(15) 0.4414(3) 0.44902(18) 0.0244(8) Uani 1 1 d . . .
C34 C 0.17455(16) 0.4484(4) 0.49306(18) 0.0257(8) Uani 1 1 d . . .
C35 C 0.17715(19) 0.3060(5) 0.59475(19) 0.0446(12) Uani 1 1 d . . .
H35A H 0.2142 0.3271 0.6377 0.067 Uiso 1 1 calc R . .
H35B H 0.1670 0.2141 0.5947 0.067 Uiso 1 1 calc R . .
H35C H 0.1414 0.3585 0.5908 0.067 Uiso 1 1 calc R . .
C36 C 0.26719(17) 0.1401(4) 0.5550(2) 0.0368(10) Uani 1 1 d . . .
H36A H 0.2385 0.0810 0.5621 0.055 Uiso 1 1 calc R . .
H36B H 0.3009 0.1663 0.5996 0.055 Uiso 1 1 calc R . .
H36C H 0.2854 0.0963 0.5283 0.055 Uiso 1 1 calc R . .
C37 C 0.28632(16) 0.2900(4) 0.4369(2) 0.0365(10) Uani 1 1 d . . .
H37A H 0.3257 0.3367 0.4634 0.055 Uiso 1 1 calc R . .
H37B H 0.2692 0.3141 0.3884 0.055 Uiso 1 1 calc R . .
H37C H 0.2943 0.1966 0.4418 0.055 Uiso 1 1 calc R . .
C38 C 0.20359(18) 0.5501(4) 0.4020(2) 0.0379(10) Uani 1 1 d . . .
H38A H 0.2303 0.6210 0.4297 0.057 Uiso 1 1 calc R . .
H38B H 0.1605 0.5817 0.3754 0.057 Uiso 1 1 calc R . .
H38C H 0.2196 0.5180 0.3707 0.057 Uiso 1 1 calc R . .
C39 C 0.13851(18) 0.5640(4) 0.4992(2) 0.0430(11) Uani 1 1 d . . .
H39A H 0.1083 0.5927 0.4533 0.064 Uiso 1 1 calc R . .
H39B H 0.1679 0.6345 0.5228 0.064 Uiso 1 1 calc R . .
H39C H 0.1160 0.5398 0.5256 0.064 Uiso 1 1 calc R . .
O1 O -0.04651(12) 0.1065(3) 0.25405(14) 0.0419(7) Uani 1 1 d . . .
O40 O 0.03776(11) 0.1247(3) 0.50516(12) 0.0297(6) Uani 1 1 d . . .
H40 H 0.0748 0.1088 0.5124 0.045 Uiso 1 1 calc R . .
O41 O 0.18810(11) 0.1073(3) 0.31218(13) 0.0314(6) Uani 1 1 d . . .
H41 H 0.2021 0.1208 0.3545 0.047 Uiso 1 1 calc R . .
Ru2 Ru 0.365177(12) 0.75041(3) 0.298400(14) 0.01762(7) Uani 1 1 d . . .
Fe2 Fe 0.41644(2) 0.97117(5) 0.28455(3) 0.02606(13) Uani 1 1 d . . .
C51 C 0.47833(19) 0.9506(4) 0.2641(2) 0.0354(10) Uani 1 1 d . . .
C52 C 0.37899(16) 0.8284(3) 0.21554(18) 0.0241(8) Uiso 1 1 d . . .
C53 C 0.41508(16) 0.7131(3) 0.23793(18) 0.0218(8) Uani 1 1 d D . .
H53 H 0.4090(15) 0.641(3) 0.2085(15) 0.026 Uiso 1 1 d D . .
C54 C 0.45792(16) 0.7090(3) 0.30895(18) 0.0207(7) Uani 1 1 d D . .
H54 H 0.4817(13) 0.633(2) 0.3288(15) 0.025 Uiso 1 1 d D . .
C55 C 0.45882(15) 0.8221(3) 0.34721(17) 0.0206(8) Uani 1 1 d . . .
C56 C 0.33268(19) 0.8472(4) 0.14052(19) 0.0377(10) Uani 1 1 d . . .
C57 C 0.3558(2) 0.9473(5) 0.1052(2) 0.0530(13) Uani 1 1 d . . .
H57A H 0.3961 0.9190 0.1079 0.080 Uiso 1 1 calc R . .
H57B H 0.3613 1.0312 0.1282 0.080 Uiso 1 1 calc R . .
H57C H 0.3249 0.9558 0.0569 0.080 Uiso 1 1 calc R . .
C58 C 0.3176(2) 0.7214(5) 0.0987(2) 0.0528(13) Uani 1 1 d . . .
H58A H 0.3072 0.6533 0.1232 0.079 Uiso 1 1 calc R . .
H58B H 0.3543 0.6948 0.0926 0.079 Uiso 1 1 calc R . .
H58C H 0.2818 0.7356 0.0536 0.079 Uiso 1 1 calc R . .
C59 C 0.50595(17) 0.8307(4) 0.42322(18) 0.0289(9) Uani 1 1 d . . .
C60 C 0.56059(17) 0.9197(4) 0.4328(2) 0.0445(12) Uani 1 1 d . . .
H60A H 0.5824 0.8844 0.4076 0.067 Uiso 1 1 calc R . .
H60B H 0.5900 0.9257 0.4817 0.067 Uiso 1 1 calc R . .
H60C H 0.5444 1.0061 0.4151 0.067 Uiso 1 1 calc R . .
C61 C 0.53262(18) 0.6990(4) 0.4548(2) 0.0401(11) Uani 1 1 d . . .
H61A H 0.5610 0.6678 0.4366 0.060 Uiso 1 1 calc R . .
H61B H 0.4981 0.6373 0.4432 0.060 Uiso 1 1 calc R . .
H61C H 0.5559 0.7076 0.5048 0.060 Uiso 1 1 calc R . .
C70 C 0.4069(3) 1.1667(4) 0.2555(4) 0.0696(18) Uani 1 1 d . . .
H70 H 0.4212 1.2019 0.2249 0.083 Uiso 1 1 calc R . .
C71 C 0.4419(2) 1.1569(5) 0.3265(4) 0.080(2) Uani 1 1 d . . .
H71 H 0.4843 1.1834 0.3527 0.096 Uiso 1 1 calc R . .
C72 C 0.4033(3) 1.1007(5) 0.3523(2) 0.0590(15) Uani 1 1 d . . .
H72 H 0.4147 1.0830 0.3992 0.071 Uiso 1 1 calc R . .
C73 C 0.3443(2) 1.0749(4) 0.2958(2) 0.0366(10) Uani 1 1 d . . .
H73 H 0.3089 1.0361 0.2975 0.044 Uiso 1 1 calc R . .
C74 C 0.3482(2) 1.1173(4) 0.2373(2) 0.0416(11) Uani 1 1 d . . .
H74 H 0.3153 1.1126 0.1918 0.050 Uiso 1 1 calc R . .
C80 C 0.26569(16) 0.7478(4) 0.28234(19) 0.0301(9) Uani 1 1 d . . .
C81 C 0.27980(18) 0.6274(4) 0.2621(2) 0.0341(10) Uani 1 1 d . . .
C82 C 0.32992(19) 0.5692(4) 0.3207(2) 0.0357(10) Uani 1 1 d . . .
C83 C 0.34528(17) 0.6527(4) 0.37813(19) 0.0288(9) Uani 1 1 d . . .
C84 C 0.30691(16) 0.7647(3) 0.35462(18) 0.0246(8) Uani 1 1 d . . .
C85 C 0.20890(17) 0.8297(5) 0.2408(2) 0.0444(12) Uani 1 1 d . . .
H85A H 0.2183 0.9203 0.2549 0.067 Uiso 1 1 calc R . .
H85B H 0.1735 0.8004 0.2487 0.067 Uiso 1 1 calc R . .
H85C H 0.1979 0.8215 0.1919 0.067 Uiso 1 1 calc R . .
C86 C 0.2426(2) 0.5631(5) 0.1933(2) 0.0574(14) Uani 1 1 d . . .
H86A H 0.2289 0.6285 0.1568 0.086 Uiso 1 1 calc R . .
H86B H 0.2057 0.5202 0.1927 0.086 Uiso 1 1 calc R . .
H86C H 0.2690 0.4988 0.1856 0.086 Uiso 1 1 calc R . .
C87 C 0.3578(2) 0.4379(4) 0.3216(3) 0.0568(14) Uani 1 1 d . . .
H87A H 0.3297 0.3707 0.3235 0.085 Uiso 1 1 calc R . .
H87B H 0.3988 0.4310 0.3621 0.085 Uiso 1 1 calc R . .
H87C H 0.3631 0.4269 0.2799 0.085 Uiso 1 1 calc R . .
C88 C 0.3868(2) 0.6213(5) 0.4517(2) 0.0458(11) Uani 1 1 d . . .
H88A H 0.3611 0.5903 0.4733 0.069 Uiso 1 1 calc R . .
H88B H 0.4098 0.6991 0.4756 0.069 Uiso 1 1 calc R . .
H88C H 0.4167 0.5538 0.4545 0.069 Uiso 1 1 calc R . .
C89 C 0.30263(17) 0.8685(4) 0.40057(19) 0.0306(9) Uani 1 1 d . . .
H89A H 0.2751 0.8393 0.4203 0.046 Uiso 1 1 calc R . .
H89B H 0.2853 0.9474 0.3738 0.046 Uiso 1 1 calc R . .
H89C H 0.3446 0.8864 0.4376 0.046 Uiso 1 1 calc R . .
O51 O 0.51936(14) 0.9353(3) 0.25070(17) 0.0526(9) Uani 1 1 d . . .
O90 O 0.27416(13) 0.8956(3) 0.13647(13) 0.0493(8) Uani 1 1 d . . .
H90 H 0.2720 0.8774 0.1729 0.074 Uiso 1 1 calc R . .
O91 O 0.47573(11) 0.8839(3) 0.46204(13) 0.0349(7) Uani 1 1 d . . .
H91 H 0.4369 0.8903 0.4365 0.052 Uiso 1 1 calc R . .

loop_
_atom_site_aniso_label
_atom_site_aniso_U_11
_atom_site_aniso_U_22
_atom_site_aniso_U_33
_atom_site_aniso_U_23
_atom_site_aniso_U_13
_atom_site_aniso_U_12
Ru1 0.01807(14) 0.01569(14) 0.01754(14) 0.00096(11) 0.00829(11) 0.00075(11)
Fe1 0.0239(3) 0.0131(3) 0.0222(3) 0.0009(2) 0.0108(2) 0.0016(2)
C1 0.040(2) 0.0139(19) 0.035(2) -0.0051(16) 0.0151(19) -0.0055(17)
C2 0.0182(17) 0.0174(18) 0.0256(19) -0.0026(15) 0.0100(15) -0.0018(14)
C3 0.0196(18) 0.0169(19) 0.031(2) 0.0007(15) 0.0087(16) 0.0032(15)
C4 0.0238(19) 0.0139(18) 0.023(2) 0.0055(14) 0.0041(16) 0.0001(15)
C5 0.0258(18) 0.0187(19) 0.0210(18) -0.0021(14) 0.0098(15) -0.0023(15)
C6 0.0232(18) 0.022(2) 0.035(2) 0.0000(16) 0.0175(17) 0.0023(16)
C7 0.060(3) 0.029(2) 0.070(3) -0.007(2) 0.052(3) 0.004(2)
C8 0.025(2) 0.044(3) 0.047(3) 0.012(2) 0.018(2) 0.0021(19)
C9 0.033(2) 0.025(2) 0.024(2) 0.0007(16) 0.0170(17) 0.0021(17)
C10 0.061(3) 0.032(2) 0.037(2) 0.0028(19) 0.033(2) -0.003(2)
C11 0.053(3) 0.035(2) 0.024(2) -0.0023(18) 0.019(2) 0.001(2)
C20 0.039(2) 0.018(2) 0.025(2) 0.0047(15) 0.0148(18) 0.0084(17)
C21 0.029(2) 0.0167(19) 0.036(2) 0.0074(16) 0.0141(18) 0.0055(16)
C22 0.040(2) 0.018(2) 0.035(2) 0.0043(16) 0.0245(19) 0.0099(17)
C23 0.041(2) 0.0120(18) 0.032(2) -0.0011(15) 0.0125(19) 0.0034(17)
C24 0.034(2) 0.019(2) 0.037(2) 0.0086(16) 0.0210(19) 0.0032(17)
C30 0.0248(19) 0.032(2) 0.0201(19) -0.0051(16) 0.0092(16) -0.0074(17)
C31 0.0193(17) 0.028(2) 0.0251(19) 0.0000(16) 0.0057(15) -0.0036(16)
C32 0.0165(17) 0.026(2) 0.0214(19) -0.0005(15) 0.0058(15) -0.0028(15)
C33 0.0206(18) 0.020(2) 0.029(2) 0.0021(15) 0.0089(16) -0.0064(15)
C34 0.0217(18) 0.022(2) 0.027(2) -0.0108(16) 0.0054(16) -0.0038(16)
C35 0.040(2) 0.070(3) 0.025(2) -0.008(2) 0.016(2) -0.014(2)
C36 0.028(2) 0.035(2) 0.034(2) 0.0134(19) 0.0022(18) 0.0036(19)
C37 0.0227(19) 0.047(3) 0.042(2) 0.002(2) 0.0160(18) 0.0011(19)
C38 0.035(2) 0.031(2) 0.036(2) 0.0070(18) 0.0057(19) -0.0087(19)
C39 0.037(2) 0.030(2) 0.058(3) -0.015(2) 0.018(2) -0.001(2)
O1 0.0368(16) 0.0245(16) 0.0387(17) -0.0031(13) -0.0055(14) -0.0027(13)
O40 0.0252(14) 0.0349(16) 0.0343(15) 0.0056(12) 0.0181(12) 0.0051(12)
O41 0.0347(15) 0.0338(16) 0.0316(15) -0.0014(12) 0.0203(13) 0.0022(13)
Ru2 0.02184(14) 0.01403(14) 0.01872(14) -0.00206(11) 0.01066(11) 0.00042(12)
Fe2 0.0301(3) 0.0132(3) 0.0373(3) 0.0021(2) 0.0173(3) 0.0023(2)
C51 0.042(2) 0.016(2) 0.054(3) 0.0042(18) 0.026(2) -0.0044(18)
C53 0.0266(18) 0.0199(19) 0.0229(19) -0.0039(15) 0.0148(16) -0.0019(16)
C54 0.0237(18) 0.0175(18) 0.0238(19) 0.0020(15) 0.0133(16) 0.0045(15)
C55 0.0228(18) 0.0181(19) 0.0234(19) -0.0005(14) 0.0125(16) 0.0005(15)
C56 0.040(2) 0.049(3) 0.023(2) 0.0071(19) 0.0132(19) 0.010(2)
C57 0.071(3) 0.059(3) 0.036(3) 0.020(2) 0.031(2) 0.018(3)
C58 0.055(3) 0.068(4) 0.023(2) -0.006(2) 0.007(2) 0.001(3)
C59 0.028(2) 0.029(2) 0.025(2) -0.0094(16) 0.0073(17) -0.0004(17)
C60 0.028(2) 0.061(3) 0.038(3) -0.018(2) 0.0093(19) -0.007(2)
C61 0.034(2) 0.047(3) 0.028(2) 0.0001(19) 0.0036(18) 0.015(2)
C70 0.081(4) 0.016(2) 0.142(6) 0.020(3) 0.077(4) 0.013(3)
C71 0.046(3) 0.015(3) 0.158(7) -0.031(3) 0.027(4) -0.002(2)
C72 0.093(4) 0.031(3) 0.038(3) -0.008(2) 0.017(3) 0.033(3)
C73 0.048(3) 0.017(2) 0.055(3) 0.0025(19) 0.031(2) 0.0102(19)
C74 0.053(3) 0.025(2) 0.048(3) 0.012(2) 0.024(2) 0.021(2)
C80 0.0245(19) 0.035(2) 0.035(2) -0.0113(18) 0.0165(17) -0.0061(18)
C81 0.038(2) 0.034(2) 0.043(3) -0.017(2) 0.029(2) -0.015(2)
C82 0.052(3) 0.020(2) 0.060(3) -0.0020(19) 0.047(2) -0.0047(19)
C83 0.038(2) 0.027(2) 0.034(2) 0.0013(17) 0.0280(19) -0.0003(18)
C84 0.0283(19) 0.023(2) 0.029(2) -0.0056(16) 0.0187(16) -0.0011(16)
C85 0.024(2) 0.068(3) 0.039(3) -0.012(2) 0.0117(19) 0.004(2)
C86 0.061(3) 0.058(3) 0.065(3) -0.039(3) 0.040(3) -0.034(3)
C87 0.098(4) 0.017(2) 0.098(4) 0.001(2) 0.081(4) 0.002(2)
C88 0.056(3) 0.050(3) 0.040(3) 0.019(2) 0.030(2) 0.011(2)
C89 0.038(2) 0.032(2) 0.030(2) -0.0057(17) 0.0228(19) 0.0010(18)
O51 0.062(2) 0.0284(17) 0.095(3) 0.0078(16) 0.060(2) 0.0002(15)
O90 0.0424(17) 0.073(2) 0.0266(17) 0.0112(16) 0.0101(14) 0.0180(17)
O91 0.0334(15) 0.0376(17) 0.0330(16) -0.0114(13) 0.0142(13) 0.0029(14)

loop_
_atom_type_symbol
_atom_type_description
_atom_type_scat_dispersion_real
_atom_type_scat_dispersion_imag
_atom_type_scat_source
C C 0.0033 0.0016 'International Tables Vol C Tables 4.2.6.8 and 6.1.1.4'
H H 0.0000 0.0000 'International Tables Vol C Tables 4.2.6.8 and 6.1.1.4'
O O 0.0106 0.0060 'International Tables Vol C Tables 4.2.6.8 and 6.1.1.4'
Fe Fe 0.3463 0.8444 'International Tables Vol C Tables 4.2.6.8 and 6.1.1.4'
Ru Ru -1.2594 0.8363 'International Tables Vol C Tables 4.2.6.8 and 6.1.1.4'

loop_
_geom_angle_atom_site_label_1
_geom_angle_atom_site_label_2
_geom_angle_atom_site_label_3
_geom_angle
_geom_angle_site_symmetry_1
_geom_angle_site_symmetry_3
_geom_angle_publ_flag
C5 Ru1 C2 76.33(13) . . ?
C5 Ru1 C3 68.11(13) . . ?
C2 Ru1 C3 39.02(13) . . ?
C5 Ru1 C4 38.69(13) . . ?
C2 Ru1 C4 68.41(13) . . ?
C3 Ru1 C4 38.59(13) . . ?
C5 Ru1 C33 118.17(13) . . ?
C2 Ru1 C33 148.89(13) . . ?
C3 Ru1 C33 117.27(13) . . ?
C4 Ru1 C33 104.69(13) . . ?
C5 Ru1 C34 150.10(14) . . ?
C2 Ru1 C34 116.57(13) . . ?
C3 Ru1 C34 103.98(13) . . ?
C4 Ru1 C34 117.82(14) . . ?
C33 Ru1 C34 37.96(13) . . ?
C5 Ru1 C30 167.97(13) . . ?
C2 Ru1 C30 108.84(13) . . ?
C3 Ru1 C30 122.88(14) . . ?
C4 Ru1 C30 153.13(14) . . ?
C33 Ru1 C30 63.07(13) . . ?
C34 Ru1 C30 37.71(13) . . ?
C5 Ru1 C32 110.38(13) . . ?
C2 Ru1 C32 167.61(13) . . ?
C3 Ru1 C32 152.69(13) . . ?
C4 Ru1 C32 123.46(13) . . ?
C33 Ru1 C32 37.59(13) . . ?
C34 Ru1 C32 62.95(13) . . ?
C30 Ru1 C32 62.59(12) . . ?
C5 Ru1 C31 131.30(13) . . ?
C2 Ru1 C31 130.70(13) . . ?
C3 Ru1 C31 159.72(14) . . ?
C4 Ru1 C31 160.05(13) . . ?
C33 Ru1 C31 62.45(13) . . ?
C34 Ru1 C31 62.51(13) . . ?
C30 Ru1 C31 37.24(13) . . ?
C32 Ru1 C31 37.10(12) . . ?
C5 Ru1 Fe1 47.73(9) . . ?
C2 Ru1 Fe1 47.56(9) . . ?
C3 Ru1 Fe1 71.43(10) . . ?
C4 Ru1 Fe1 71.45(9) . . ?
C33 Ru1 Fe1 161.63(10) . . ?
C34 Ru1 Fe1 159.72(10) . . ?
C30 Ru1 Fe1 127.74(10) . . ?
C32 Ru1 Fe1 129.16(9) . . ?
C31 Ru1 Fe1 115.52(10) . . ?
C1 Fe1 C2 80.69(15) . . ?
C1 Fe1 C5 81.73(15) . . ?
C2 Fe1 C5 82.43(14) . . ?
C1 Fe1 C23 90.81(16) . . ?
C2 Fe1 C23 143.30(14) . . ?
C5 Fe1 C23 131.87(14) . . ?
C1 Fe1 C20 141.82(16) . . ?
C2 Fe1 C20 100.83(14) . . ?
C5 Fe1 C20 136.44(14) . . ?
C23 Fe1 C20 65.08(14) . . ?
C1 Fe1 C24 104.26(16) . . ?
C2 Fe1 C24 108.31(14) . . ?
C5 Fe1 C24 168.27(14) . . ?
C23 Fe1 C24 39.39(13) . . ?
C20 Fe1 C24 38.58(13) . . ?
C1 Fe1 C21 152.73(16) . . ?
C2 Fe1 C21 126.08(14) . . ?
C5 Fe1 C21 104.86(14) . . ?
C23 Fe1 C21 64.85(14) . . ?
C20 Fe1 C21 39.11(13) . . ?
C24 Fe1 C21 65.24(14) . . ?
C1 Fe1 C22 114.54(16) . . ?
C2 Fe1 C22 164.34(14) . . ?
C5 Fe1 C22 102.67(14) . . ?
C23 Fe1 C22 39.03(13) . . ?
C20 Fe1 C22 65.18(14) . . ?
C24 Fe1 C22 65.73(14) . . ?
C21 Fe1 C22 38.42(13) . . ?
C1 Fe1 Ru1 113.34(12) . . ?
C2 Fe1 Ru1 52.05(9) . . ?
C5 Fe1 Ru1 51.94(10) . . ?
C23 Fe1 Ru1 155.25(11) . . ?
C20 Fe1 Ru1 96.01(10) . . ?
C24 Fe1 Ru1 131.16(11) . . ?
C21 Fe1 Ru1 90.40(10) . . ?
C22 Fe1 Ru1 119.80(10) . . ?
O1 C1 Fe1 178.9(3) . . ?
C3 C2 C6 118.8(3) . . ?
C3 C2 Fe1 110.9(2) . . ?
C6 C2 Fe1 125.7(2) . . ?
C3 C2 Ru1 70.51(19) . . ?
C6 C2 Ru1 135.1(2) . . ?
Fe1 C2 Ru1 80.39(11) . . ?
C4 C3 C2 115.7(3) . . ?
C4 C3 Ru1 71.02(19) . . ?
C2 C3 Ru1 70.47(19) . . ?
C4 C3 H3 121(2) . . ?
C2 C3 H3 124(2) . . ?
Ru1 C3 H3 126(2) . . ?
C3 C4 C5 115.2(3) . . ?
C3 C4 Ru1 70.4(2) . . ?
C5 C4 Ru1 70.22(19) . . ?
C3 C4 H4 117(2) . . ?
C5 C4 H4 127(2) . . ?
Ru1 C4 H4 122(2) . . ?
C4 C5 C9 120.1(3) . . ?
C4 C5 Fe1 111.3(2) . . ?
C9 C5 Fe1 125.6(2) . . ?
C4 C5 Ru1 71.1(2) . . ?
C9 C5 Ru1 131.3(2) . . ?
Fe1 C5 Ru1 80.33(12) . . ?
O40 C6 C8 107.3(3) . . ?
O40 C6 C2 111.8(3) . . ?
C8 C6 C2 110.1(3) . . ?
O40 C6 C7 106.2(3) . . ?
C8 C6 C7 108.8(3) . . ?
C2 C6 C7 112.5(3) . . ?
C6 C7 H7A 109.5 . . ?
C6 C7 H7B 109.5 . . ?
H7A C7 H7B 109.5 . . ?
C6 C7 H7C 109.5 . . ?
H7A C7 H7C 109.5 . . ?
H7B C7 H7C 109.5 . . ?
C6 C8 H8A 109.5 . . ?
C6 C8 H8B 109.5 . . ?
H8A C8 H8B 109.5 . . ?
C6 C8 H8C 109.5 . . ?
H8A C8 H8C 109.5 . . ?
H8B C8 H8C 109.5 . . ?
O41 C9 C5 109.0(3) . . ?
O41 C9 C11 106.7(3) . . ?
C5 C9 C11 111.3(3) . . ?
O41 C9 C10 107.4(3) . . ?
C5 C9 C10 113.2(3) . . ?
C11 C9 C10 109.0(3) . . ?
C9 C10 H10A 109.5 . . ?
C9 C10 H10B 109.5 . . ?
H10A C10 H10B 109.5 . . ?
C9 C10 H10C 109.5 . . ?
H10A C10 H10C 109.5 . . ?
H10B C10 H10C 109.5 . . ?
C9 C11 H11A 109.5 . . ?
C9 C11 H11B 109.5 . . ?
H11A C11 H11B 109.5 . . ?
C9 C11 H11C 109.5 . . ?
H11A C11 H11C 109.5 . . ?
H11B C11 H11C 109.5 . . ?
C24 C20 C21 108.6(3) . . ?
C24 C20 Fe1 71.0(2) . . ?
C21 C20 Fe1 70.8(2) . . ?
C24 C20 H20 125.7 . . ?
C21 C20 H20 125.7 . . ?
Fe1 C20 H20 124.1 . . ?
C22 C21 C20 108.6(3) . . ?
C22 C21 Fe1 71.3(2) . . ?
C20 C21 Fe1 70.10(19) . . ?
C22 C21 H21 125.7 . . ?
C20 C21 H21 125.7 . . ?
Fe1 C21 H21 124.5 . . ?
C21 C22 C23 107.2(3) . . ?
C21 C22 Fe1 70.3(2) . . ?
C23 C22 Fe1 69.5(2) . . ?
C21 C22 H22 126.4 . . ?
C23 C22 H22 126.4 . . ?
Fe1 C22 H22 125.4 . . ?
C22 C23 C24 108.6(3) . . ?
C22 C23 Fe1 71.5(2) . . ?
C24 C23 Fe1 70.7(2) . . ?
C22 C23 H23 125.7 . . ?
C24 C23 H23 125.7 . . ?
Fe1 C23 H23 123.7 . . ?
C20 C24 C23 107.0(3) . . ?
C20 C24 Fe1 70.4(2) . . ?
C23 C24 Fe1 69.9(2) . . ?
C20 C24 H24 126.5 . . ?
C23 C24 H24 126.5 . . ?
Fe1 C24 H24 124.9 . . ?
C34 C30 C31 107.8(3) . . ?
C34 C30 C35 127.1(4) . . ?
C31 C30 C35 124.5(4) . . ?
C34 C30 Ru1 69.86(19) . . ?
C31 C30 Ru1 72.7(2) . . ?
C35 C30 Ru1 130.4(3) . . ?
C32 C31 C30 108.0(3) . . ?
C32 C31 C36 126.4(3) . . ?
C30 C31 C36 125.0(3) . . ?
C32 C31 Ru1 70.43(19) . . ?
C30 C31 Ru1 70.07(19) . . ?
C36 C31 Ru1 132.1(3) . . ?
C33 C32 C31 107.7(3) . . ?
C33 C32 C37 125.7(3) . . ?
C31 C32 C37 125.8(3) . . ?
C33 C32 Ru1 69.20(18) . . ?
C31 C32 Ru1 72.47(19) . . ?
C37 C32 Ru1 132.1(2) . . ?
C34 C33 C32 108.6(3) . . ?
C34 C33 C38 124.1(3) . . ?
C32 C33 C38 126.8(3) . . ?
C34 C33 Ru1 71.45(19) . . ?
C32 C33 Ru1 73.2(2) . . ?
C38 C33 Ru1 127.3(2) . . ?
C33 C34 C30 107.9(3) . . ?
C33 C34 C39 124.9(4) . . ?
C30 C34 C39 126.8(3) . . ?
C33 C34 Ru1 70.59(19) . . ?
C30 C34 Ru1 72.4(2) . . ?
C39 C34 Ru1 127.5(2) . . ?
C30 C35 H35A 109.5 . . ?
C30 C35 H35B 109.5 . . ?
H35A C35 H35B 109.5 . . ?
C30 C35 H35C 109.5 . . ?
H35A C35 H35C 109.5 . . ?
H35B C35 H35C 109.5 . . ?
C31 C36 H36A 109.5 . . ?
C31 C36 H36B 109.5 . . ?
H36A C36 H36B 109.5 . . ?
C31 C36 H36C 109.5 . . ?
H36A C36 H36C 109.5 . . ?
H36B C36 H36C 109.5 . . ?
C32 C37 H37A 109.5 . . ?
C32 C37 H37B 109.5 . . ?
H37A C37 H37B 109.5 . . ?
C32 C37 H37C 109.5 . . ?
H37A C37 H37C 109.5 . . ?
H37B C37 H37C 109.5 . . ?
C33 C38 H38A 109.5 . . ?
C33 C38 H38B 109.5 . . ?
H38A C38 H38B 109.5 . . ?
C33 C38 H38C 109.5 . . ?
H38A C38 H38C 109.5 . . ?
H38B C38 H38C 109.5 . . ?
C34 C39 H39A 109.5 . . ?
C34 C39 H39B 109.5 . . ?
H39A C39 H39B 109.5 . . ?
C34 C39 H39C 109.5 . . ?
H39A C39 H39C 109.5 . . ?
H39B C39 H39C 109.5 . . ?
C6 O40 H40 109.5 . . ?
C9 O41 H41 109.5 . . ?
C55 Ru2 C52 76.40(13) . . ?
C55 Ru2 C54 38.99(12) . . ?
C52 Ru2 C54 67.94(13) . . ?
C55 Ru2 C53 68.13(13) . . ?
C52 Ru2 C53 38.54(13) . . ?
C54 Ru2 C53 38.30(13) . . ?
C55 Ru2 C82 127.35(15) . . ?
C52 Ru2 C82 136.87(14) . . ?
C54 Ru2 C82 106.44(14) . . ?
C53 Ru2 C82 110.60(14) . . ?
C55 Ru2 C81 164.66(15) . . ?
C52 Ru2 C81 112.35(14) . . ?
C54 Ru2 C81 130.86(14) . . ?
C53 Ru2 C81 110.27(13) . . ?
C82 Ru2 C81 37.80(15) . . ?
C55 Ru2 C84 118.29(13) . . ?
C52 Ru2 C84 144.15(13) . . ?
C54 Ru2 C84 144.53(13) . . ?
C53 Ru2 C84 172.43(13) . . ?
C82 Ru2 C84 62.63(13) . . ?
C81 Ru2 C84 62.42(13) . . ?
C55 Ru2 C80 151.93(13) . . ?
C52 Ru2 C80 115.39(14) . . ?
C54 Ru2 C80 167.65(14) . . ?
C53 Ru2 C80 137.32(13) . . ?
C82 Ru2 C80 62.60(15) . . ?
C81 Ru2 C80 36.91(13) . . ?
C84 Ru2 C80 37.71(13) . . ?
C55 Ru2 C83 108.07(13) . . ?
C52 Ru2 C83 174.28(14) . . ?
C54 Ru2 C83 113.12(13) . . ?
C53 Ru2 C83 139.21(14) . . ?
C82 Ru2 C83 37.52(14) . . ?
C81 Ru2 C83 62.48(14) . . ?
C84 Ru2 C83 37.04(13) . . ?
C80 Ru2 C83 62.33(14) . . ?
C55 Ru2 Fe2 47.77(9) . . ?
C52 Ru2 Fe2 47.82(10) . . ?
C54 Ru2 Fe2 71.50(9) . . ?
C53 Ru2 Fe2 71.30(10) . . ?
C82 Ru2 Fe2 174.26(12) . . ?
C81 Ru2 Fe2 147.32(12) . . ?
C84 Ru2 Fe2 115.78(9) . . ?
C80 Ru2 Fe2 119.98(11) . . ?
C83 Ru2 Fe2 137.86(10) . . ?
C51 Fe2 C55 81.67(16) . . ?
C51 Fe2 C52 81.96(16) . . ?
C55 Fe2 C52 82.14(14) . . ?
C51 Fe2 C71 96.4(2) . . ?
C55 Fe2 C71 116.7(2) . . ?
C52 Fe2 C71 160.8(2) . . ?
C51 Fe2 C70 91.72(19) . . ?
C55 Fe2 C70 154.0(2) . . ?
C52 Fe2 C70 122.0(2) . . ?
C71 Fe2 C70 38.8(2) . . ?
C51 Fe2 C74 121.21(17) . . ?
C55 Fe2 C74 157.11(15) . . ?
C52 Fe2 C74 100.10(16) . . ?
C71 Fe2 C74 64.3(2) . . ?
C70 Fe2 C74 37.88(18) . . ?
C51 Fe2 C72 131.7(2) . . ?
C55 Fe2 C72 101.41(16) . . ?
C52 Fe2 C72 146.3(2) . . ?
C71 Fe2 C72 38.9(2) . . ?
C70 Fe2 C72 64.6(2) . . ?
C74 Fe2 C72 64.26(17) . . ?
C51 Fe2 C73 156.03(17) . . ?
C55 Fe2 C73 119.56(15) . . ?
C52 Fe2 C73 110.28(15) . . ?
C71 Fe2 C73 65.12(19) . . ?
C70 Fe2 C73 64.31(17) . . ?
C74 Fe2 C73 38.20(14) . . ?
C72 Fe2 C73 38.93(17) . . ?
C51 Fe2 Ru2 114.19(12) . . ?
C55 Fe2 Ru2 51.79(9) . . ?
C52 Fe2 Ru2 52.01(10) . . ?
C71 Fe2 Ru2 142.3(2) . . ?
C70 Fe2 Ru2 149.77(15) . . ?
C74 Fe2 Ru2 112.02(13) . . ?
C72 Fe2 Ru2 104.04(17) . . ?
C73 Fe2 Ru2 89.04(11) . . ?
O51 C51 Fe2 179.1(4) . . ?
C53 C52 C56 120.8(3) . . ?
C53 C52 Fe2 111.3(2) . . ?
C56 C52 Fe2 125.1(3) . . ?
C53 C52 Ru2 72.1(2) . . ?
C56 C52 Ru2 130.2(3) . . ?
Fe2 C52 Ru2 80.17(12) . . ?
C54 C53 C52 115.2(3) . . ?
C54 C53 Ru2 70.40(19) . . ?
C52 C53 Ru2 69.35(19) . . ?
C54 C53 H53 122(2) . . ?
C52 C53 H53 123(2) . . ?
Ru2 C53 H53 126(2) . . ?
C53 C54 C55 115.2(3) . . ?
C53 C54 Ru2 71.30(19) . . ?
C55 C54 Ru2 69.27(18) . . ?
C53 C54 H54 121(2) . . ?
C55 C54 H54 124(2) . . ?
Ru2 C54 H54 126(2) . . ?
C54 C55 C59 119.3(3) . . ?
C54 C55 Fe2 111.1(2) . . ?
C59 C55 Fe2 126.3(2) . . ?
C54 C55 Ru2 71.74(19) . . ?
C59 C55 Ru2 131.0(2) . . ?
Fe2 C55 Ru2 80.43(12) . . ?
O90 C56 C52 108.9(3) . . ?
O90 C56 C57 106.9(3) . . ?
C52 C56 C57 112.1(3) . . ?
O90 C56 C58 107.2(3) . . ?
C52 C56 C58 113.1(3) . . ?
C57 C56 C58 108.3(3) . . ?
C56 C57 H57A 109.5 . . ?
C56 C57 H57B 109.5 . . ?
H57A C57 H57B 109.5 . . ?
C56 C57 H57C 109.5 . . ?
H57A C57 H57C 109.5 . . ?
H57B C57 H57C 109.5 . . ?
C56 C58 H58A 109.5 . . ?
C56 C58 H58B 109.5 . . ?
H58A C58 H58B 109.5 . . ?
C56 C58 H58C 109.5 . . ?
H58A C58 H58C 109.5 . . ?
H58B C58 H58C 109.5 . . ?
O91 C59 C61 106.9(3) . . ?
O91 C59 C55 109.9(3) . . ?
C61 C59 C55 112.9(3) . . ?
O91 C59 C60 108.1(3) . . ?
C61 C59 C60 108.6(3) . . ?
C55 C59 C60 110.3(3) . . ?
C59 C60 H60A 109.5 . . ?
C59 C60 H60B 109.5 . . ?
H60A C60 H60B 109.5 . . ?
C59 C60 H60C 109.5 . . ?
H60A C60 H60C 109.5 . . ?
H60B C60 H60C 109.5 . . ?
C59 C61 H61A 109.5 . . ?
C59 C61 H61B 109.5 . . ?
H61A C61 H61B 109.5 . . ?
C59 C61 H61C 109.5 . . ?
H61A C61 H61C 109.5 . . ?
H61B C61 H61C 109.5 . . ?
C74 C70 C71 108.6(5) . . ?
C74 C70 Fe2 71.7(3) . . ?
C71 C70 Fe2 70.4(3) . . ?
C74 C70 H70 125.7 . . ?
C71 C70 H70 125.7 . . ?
Fe2 C70 H70 123.8 . . ?
C70 C71 C72 107.6(5) . . ?
C70 C71 Fe2 70.8(3) . . ?
C72 C71 Fe2 71.4(3) . . ?
C70 C71 H71 126.2 . . ?
C72 C71 H71 126.2 . . ?
Fe2 C71 H71 123.2 . . ?
C71 C72 C73 107.6(5) . . ?
C71 C72 Fe2 69.7(3) . . ?
C73 C72 Fe2 71.0(2) . . ?
C71 C72 H72 126.2 . . ?
C73 C72 H72 126.2 . . ?
Fe2 C72 H72 124.7 . . ?
C74 C73 C72 106.7(4) . . ?
C74 C73 Fe2 70.3(2) . . ?
C72 C73 Fe2 70.0(2) . . ?
C74 C73 H73 126.6 . . ?
C72 C73 H73 126.6 . . ?
Fe2 C73 H73 124.7 . . ?
C70 C74 C73 109.5(5) . . ?
C70 C74 Fe2 70.4(3) . . ?
C73 C74 Fe2 71.5(2) . . ?
C70 C74 H74 125.3 . . ?
C73 C74 H74 125.3 . . ?
Fe2 C74 H74 124.4 . . ?
C81 C80 C84 107.9(3) . . ?
C81 C80 C85 125.8(4) . . ?
C84 C80 C85 125.0(3) . . ?
C81 C80 Ru2 71.0(2) . . ?
C84 C80 Ru2 71.06(19) . . ?
C85 C80 Ru2 133.7(3) . . ?
C80 C81 C82 108.2(3) . . ?
C80 C81 C86 125.7(4) . . ?
C82 C81 C86 125.6(4) . . ?
C80 C81 Ru2 72.1(2) . . ?
C82 C81 Ru2 70.1(2) . . ?
C86 C81 Ru2 129.8(3) . . ?
C83 C82 C81 108.1(3) . . ?
C83 C82 C87 126.6(4) . . ?
C81 C82 C87 125.2(4) . . ?
C83 C82 Ru2 72.9(2) . . ?
C81 C82 Ru2 72.1(2) . . ?
C87 C82 Ru2 124.1(3) . . ?
C84 C83 C82 107.9(3) . . ?
C84 C83 C88 124.9(3) . . ?
C82 C83 C88 126.6(4) . . ?
C84 C83 Ru2 71.3(2) . . ?
C82 C83 Ru2 69.6(2) . . ?
C88 C83 Ru2 131.6(3) . . ?
C83 C84 C80 107.8(3) . . ?
C83 C84 C89 124.6(3) . . ?
C80 C84 C89 126.7(3) . . ?
C83 C84 Ru2 71.67(19) . . ?
C80 C84 Ru2 71.23(19) . . ?
C89 C84 Ru2 131.2(3) . . ?
C80 C85 H85A 109.5 . . ?
C80 C85 H85B 109.5 . . ?
H85A C85 H85B 109.5 . . ?
C80 C85 H85C 109.5 . . ?
H85A C85 H85C 109.5 . . ?
H85B C85 H85C 109.5 . . ?
C81 C86 H86A 109.5 . . ?
C81 C86 H86B 109.5 . . ?
H86A C86 H86B 109.5 . . ?
C81 C86 H86C 109.5 . . ?
H86A C86 H86C 109.5 . . ?
H86B C86 H86C 109.5 . . ?
C82 C87 H87A 109.5 . . ?
C82 C87 H87B 109.5 . . ?
H87A C87 H87B 109.5 . . ?
C82 C87 H87C 109.5 . . ?
H87A C87 H87C 109.5 . . ?
H87B C87 H87C 109.5 . . ?
C83 C88 H88A 109.5 . . ?
C83 C88 H88B 109.5 . . ?
H88A C88 H88B 109.5 . . ?
C83 C88 H88C 109.5 . . ?
H88A C88 H88C 109.5 . . ?
H88B C88 H88C 109.5 . . ?
C84 C89 H89A 109.5 . . ?
C84 C89 H89B 109.5 . . ?
H89A C89 H89B 109.5 . . ?
C84 C89 H89C 109.5 . . ?
H89A C89 H89C 109.5 . . ?
H89B C89 H89C 109.5 . . ?
C56 O90 H90 109.5 . . ?
C59 O91 H91 109.5 . . ?

loop_
_geom_bond_atom_site_label_1
_geom_bond_atom_site_label_2
_geom_bond_distance
_geom_bond_site_symmetry_2
_geom_bond_publ_flag
Ru1 C5 2.136(3) . ?
Ru1 C2 2.139(3) . ?
Ru1 C3 2.139(3) . ?
Ru1 C4 2.147(3) . ?
Ru1 C33 2.185(3) . ?
Ru1 C34 2.196(3) . ?
Ru1 C30 2.230(3) . ?
Ru1 C32 2.237(3) . ?
Ru1 C31 2.264(3) . ?
Ru1 Fe1 2.6743(7) . ?
Fe1 C1 1.727(4) . ?
Fe1 C2 2.002(3) . ?
Fe1 C5 2.008(3) . ?
Fe1 C23 2.110(4) . ?
Fe1 C20 2.114(3) . ?
Fe1 C24 2.122(4) . ?
Fe1 C21 2.123(3) . ?
Fe1 C22 2.137(3) . ?
C1 O1 1.166(4) . ?
C2 C3 1.429(5) . ?
C2 C6 1.535(5) . ?
C3 C4 1.416(5) . ?
C3 H3 0.947(18) . ?
C4 C5 1.419(5) . ?
C4 H4 0.939(18) . ?
C5 C9 1.523(5) . ?
C6 O40 1.434(4) . ?
C6 C8 1.527(5) . ?
C6 C7 1.538(5) . ?
C7 H7A 0.9800 . ?
C7 H7B 0.9800 . ?
C7 H7C 0.9800 . ?
C8 H8A 0.9800 . ?
C8 H8B 0.9800 . ?
C8 H8C 0.9800 . ?
C9 O41 1.446(4) . ?
C9 C11 1.531(5) . ?
C9 C10 1.538(5) . ?
C10 H10A 0.9800 . ?
C10 H10B 0.9800 . ?
C10 H10C 0.9800 . ?
C11 H11A 0.9800 . ?
C11 H11B 0.9800 . ?
C11 H11C 0.9800 . ?
C20 C24 1.399(5) . ?
C20 C21 1.418(5) . ?
C20 H20 0.9500 . ?
C21 C22 1.402(5) . ?
C21 H21 0.9500 . ?
C22 C23 1.419(5) . ?
C22 H22 0.9500 . ?
C23 C24 1.426(5) . ?
C23 H23 0.9500 . ?
C24 H24 0.9500 . ?
C30 C34 1.431(5) . ?
C30 C31 1.435(5) . ?
C30 C35 1.517(5) . ?
C31 C32 1.432(5) . ?
C31 C36 1.505(5) . ?
C32 C33 1.426(5) . ?
C32 C37 1.511(5) . ?
C33 C34 1.425(5) . ?
C33 C38 1.518(5) . ?
C34 C39 1.512(5) . ?
C35 H35A 0.9800 . ?
C35 H35B 0.9800 . ?
C35 H35C 0.9800 . ?
C36 H36A 0.9800 . ?
C36 H36B 0.9800 . ?
C36 H36C 0.9800 . ?
C37 H37A 0.9800 . ?
C37 H37B 0.9800 . ?
C37 H37C 0.9800 . ?
C38 H38A 0.9800 . ?
C38 H38B 0.9800 . ?
C38 H38C 0.9800 . ?
C39 H39A 0.9800 . ?
C39 H39B 0.9800 . ?
C39 H39C 0.9800 . ?
O40 H40 0.8400 . ?
O41 H41 0.8400 . ?
Ru2 C55 2.127(3) . ?
Ru2 C52 2.135(3) . ?
Ru2 C54 2.159(3) . ?
Ru2 C53 2.171(3) . ?
Ru2 C82 2.195(4) . ?
Ru2 C81 2.221(4) . ?
Ru2 C84 2.233(3) . ?
Ru2 C80 2.235(3) . ?
Ru2 C83 2.238(3) . ?
Ru2 Fe2 2.6688(7) . ?
Fe2 C51 1.735(4) . ?
Fe2 C55 2.004(3) . ?
Fe2 C52 2.007(4) . ?
Fe2 C71 2.095(5) . ?
Fe2 C70 2.100(5) . ?
Fe2 C74 2.116(4) . ?
Fe2 C72 2.118(4) . ?
Fe2 C73 2.131(4) . ?
C51 O51 1.151(4) . ?
C52 C53 1.421(5) . ?
C52 C56 1.518(5) . ?
C53 C54 1.421(5) . ?
C53 H53 0.947(18) . ?
C54 C55 1.431(5) . ?
C54 H54 0.950(18) . ?
C55 C59 1.530(5) . ?
C56 O90 1.446(4) . ?
C56 C57 1.534(6) . ?
C56 C58 1.536(6) . ?
C57 H57A 0.9800 . ?
C57 H57B 0.9800 . ?
C57 H57C 0.9800 . ?
C58 H58A 0.9800 . ?
C58 H58B 0.9800 . ?
C58 H58C 0.9800 . ?
C59 O91 1.444(4) . ?
C59 C61 1.529(5) . ?
C59 C60 1.530(5) . ?
C60 H60A 0.9800 . ?
C60 H60B 0.9800 . ?
C60 H60C 0.9800 . ?
C61 H61A 0.9800 . ?
C61 H61B 0.9800 . ?
C61 H61C 0.9800 . ?
C70 C74 1.368(6) . ?
C70 C71 1.392(8) . ?
C70 H70 0.9500 . ?
C71 C72 1.402(7) . ?
C71 H71 0.9500 . ?
C72 C73 1.416(6) . ?
C72 H72 0.9500 . ?
C73 C74 1.390(5) . ?
C73 H73 0.9500 . ?
C74 H74 0.9500 . ?
C80 C81 1.411(5) . ?
C80 C84 1.444(5) . ?
C80 C85 1.504(5) . ?
C81 C82 1.430(6) . ?
C81 C86 1.511(5) . ?
C82 C83 1.426(5) . ?
C82 C87 1.507(5) . ?
C83 C84 1.420(5) . ?
C83 C88 1.492(5) . ?
C84 C89 1.502(5) . ?
C85 H85A 0.9800 . ?
C85 H85B 0.9800 . ?
C85 H85C 0.9800 . ?
C86 H86A 0.9800 . ?
C86 H86B 0.9800 . ?
C86 H86C 0.9800 . ?
C87 H87A 0.9800 . ?
C87 H87B 0.9800 . ?
C87 H87C 0.9800 . ?
C88 H88A 0.9800 . ?
C88 H88B 0.9800 . ?
C88 H88C 0.9800 . ?
C89 H89A 0.9800 . ?
C89 H89B 0.9800 . ?
C89 H89C 0.9800 . ?
O90 H90 0.8400 . ?
O91 H91 0.8400 . ?

loop_
_geom_torsion_atom_site_label_1
_geom_torsion_atom_site_label_2
_geom_torsion_atom_site_label_3
_geom_torsion_atom_site_label_4
_geom_torsion
_geom_torsion_site_symmetry_1
_geom_torsion_site_symmetry_2
_geom_torsion_site_symmetry_3
_geom_torsion_site_symmetry_4
_geom_torsion_publ_flag
C5 Ru1 Fe1 C1 -57.53(18) . . . . ?
C2 Ru1 Fe1 C1 55.94(18) . . . . ?
C3 Ru1 Fe1 C1 19.40(17) . . . . ?
C4 Ru1 Fe1 C1 -21.40(17) . . . . ?
C33 Ru1 Fe1 C1 -102.1(3) . . . . ?
C34 Ru1 Fe1 C1 99.4(3) . . . . ?
C30 Ru1 Fe1 C1 137.05(18) . . . . ?
C32 Ru1 Fe1 C1 -139.87(18) . . . . ?
C31 Ru1 Fe1 C1 178.81(17) . . . . ?
C5 Ru1 Fe1 C2 -113.48(18) . . . . ?
C3 Ru1 Fe1 C2 -36.55(16) . . . . ?
C4 Ru1 Fe1 C2 -77.34(16) . . . . ?
C33 Ru1 Fe1 C2 -158.0(3) . . . . ?
C34 Ru1 Fe1 C2 43.4(3) . . . . ?
C30 Ru1 Fe1 C2 81.11(17) . . . . ?
C32 Ru1 Fe1 C2 164.19(16) . . . . ?
C31 Ru1 Fe1 C2 122.86(16) . . . . ?
C2 Ru1 Fe1 C5 113.48(18) . . . . ?
C3 Ru1 Fe1 C5 76.93(16) . . . . ?
C4 Ru1 Fe1 C5 36.14(16) . . . . ?
C33 Ru1 Fe1 C5 -44.5(3) . . . . ?
C34 Ru1 Fe1 C5 156.9(3) . . . . ?
C30 Ru1 Fe1 C5 -165.41(17) . . . . ?
C32 Ru1 Fe1 C5 -82.33(17) . . . . ?
C31 Ru1 Fe1 C5 -123.66(16) . . . . ?
C5 Ru1 Fe1 C23 109.0(3) . . . . ?
C2 Ru1 Fe1 C23 -137.5(3) . . . . ?
C3 Ru1 Fe1 C23 -174.0(3) . . . . ?
C4 Ru1 Fe1 C23 145.2(3) . . . . ?
C33 Ru1 Fe1 C23 64.5(4) . . . . ?
C34 Ru1 Fe1 C23 -94.0(4) . . . . ?
C30 Ru1 Fe1 C23 -56.4(3) . . . . ?
C32 Ru1 Fe1 C23 26.7(3) . . . . ?
C31 Ru1 Fe1 C23 -14.6(3) . . . . ?
C5 Ru1 Fe1 C20 147.46(16) . . . . ?
C2 Ru1 Fe1 C20 -99.06(16) . . . . ?
C3 Ru1 Fe1 C20 -135.61(14) . . . . ?
C4 Ru1 Fe1 C20 -176.40(14) . . . . ?
C33 Ru1 Fe1 C20 102.9(3) . . . . ?
C34 Ru1 Fe1 C20 -55.6(3) . . . . ?
C30 Ru1 Fe1 C20 -17.95(15) . . . . ?
C32 Ru1 Fe1 C20 65.13(15) . . . . ?
C31 Ru1 Fe1 C20 23.80(14) . . . . ?
C5 Ru1 Fe1 C24 165.29(18) . . . . ?
C2 Ru1 Fe1 C24 -81.23(18) . . . . ?
C3 Ru1 Fe1 C24 -117.78(17) . . . . ?
C4 Ru1 Fe1 C24 -158.57(17) . . . . ?
C33 Ru1 Fe1 C24 120.7(3) . . . . ?
C34 Ru1 Fe1 C24 -37.8(3) . . . . ?
C30 Ru1 Fe1 C24 -0.12(18) . . . . ?
C32 Ru1 Fe1 C24 82.96(18) . . . . ?
C31 Ru1 Fe1 C24 41.63(17) . . . . ?
C5 Ru1 Fe1 C21 108.67(16) . . . . ?
C2 Ru1 Fe1 C21 -137.85(16) . . . . ?
C3 Ru1 Fe1 C21 -174.40(14) . . . . ?
C4 Ru1 Fe1 C21 144.81(14) . . . . ?
C33 Ru1 Fe1 C21 64.1(3) . . . . ?
C34 Ru1 Fe1 C21 -94.4(3) . . . . ?
C30 Ru1 Fe1 C21 -56.74(15) . . . . ?
C32 Ru1 Fe1 C21 26.34(15) . . . . ?
C31 Ru1 Fe1 C21 -14.99(14) . . . . ?
C5 Ru1 Fe1 C22 82.68(17) . . . . ?
C2 Ru1 Fe1 C22 -163.84(17) . . . . ?
C3 Ru1 Fe1 C22 159.61(16) . . . . ?
C4 Ru1 Fe1 C22 118.82(15) . . . . ?
C33 Ru1 Fe1 C22 38.1(3) . . . . ?
C34 Ru1 Fe1 C22 -120.4(3) . . . . ?
C30 Ru1 Fe1 C22 -82.74(16) . . . . ?
C32 Ru1 Fe1 C22 0.35(16) . . . . ?
C31 Ru1 Fe1 C22 -40.98(15) . . . . ?
C1 Fe1 C2 C3 -64.8(3) . . . . ?
C5 Fe1 C2 C3 18.0(2) . . . . ?
C23 Fe1 C2 C3 -143.5(3) . . . . ?
C20 Fe1 C2 C3 153.9(2) . . . . ?
C24 Fe1 C2 C3 -166.9(2) . . . . ?
C21 Fe1 C2 C3 120.9(2) . . . . ?
C22 Fe1 C2 C3 128.2(5) . . . . ?
Ru1 Fe1 C2 C3 64.7(2) . . . . ?
C1 Fe1 C2 C6 90.7(3) . . . . ?
C5 Fe1 C2 C6 173.5(3) . . . . ?
C23 Fe1 C2 C6 12.0(4) . . . . ?
C20 Fe1 C2 C6 -50.5(3) . . . . ?
C24 Fe1 C2 C6 -11.3(3) . . . . ?
C21 Fe1 C2 C6 -83.6(3) . . . . ?
C22 Fe1 C2 C6 -76.3(6) . . . . ?
Ru1 Fe1 C2 C6 -139.7(3) . . . . ?
C1 Fe1 C2 Ru1 -129.57(15) . . . . ?
C5 Fe1 C2 Ru1 -46.76(12) . . . . ?
C23 Fe1 C2 Ru1 151.73(19) . . . . ?
C20 Fe1 C2 Ru1 89.20(13) . . . . ?
C24 Fe1 C2 Ru1 128.39(12) . . . . ?
C21 Fe1 C2 Ru1 56.13(18) . . . . ?
C22 Fe1 C2 Ru1 63.4(5) . . . . ?
C5 Ru1 C2 C3 -72.0(2) . . . . ?
C4 Ru1 C2 C3 -32.1(2) . . . . ?
C33 Ru1 C2 C3 50.5(3) . . . . ?
C34 Ru1 C2 C3 79.2(2) . . . . ?
C30 Ru1 C2 C3 119.3(2) . . . . ?
C32 Ru1 C2 C3 163.8(5) . . . . ?
C31 Ru1 C2 C3 154.6(2) . . . . ?
Fe1 Ru1 C2 C3 -116.3(2) . . . . ?
C5 Ru1 C2 C6 176.3(4) . . . . ?
C3 Ru1 C2 C6 -111.7(4) . . . . ?
C4 Ru1 C2 C6 -143.8(4) . . . . ?
C33 Ru1 C2 C6 -61.2(5) . . . . ?
C34 Ru1 C2 C6 -32.6(4) . . . . ?
C30 Ru1 C2 C6 7.6(4) . . . . ?
C32 Ru1 C2 C6 52.1(8) . . . . ?
C31 Ru1 C2 C6 42.9(4) . . . . ?
Fe1 Ru1 C2 C6 132.0(4) . . . . ?
C5 Ru1 C2 Fe1 44.31(12) . . . . ?
C3 Ru1 C2 Fe1 116.3(2) . . . . ?
C4 Ru1 C2 Fe1 84.16(14) . . . . ?
C33 Ru1 C2 Fe1 166.8(2) . . . . ?
C34 Ru1 C2 Fe1 -164.54(12) . . . . ?
C30 Ru1 C2 Fe1 -124.36(13) . . . . ?
C32 Ru1 C2 Fe1 -79.9(6) . . . . ?
C31 Ru1 C2 Fe1 -89.05(17) . . . . ?
C6 C2 C3 C4 -172.2(3) . . . . ?
Fe1 C2 C3 C4 -14.7(4) . . . . ?
Ru1 C2 C3 C4 56.4(3) . . . . ?
C6 C2 C3 Ru1 131.5(3) . . . . ?
Fe1 C2 C3 Ru1 -71.07(16) . . . . ?
C5 Ru1 C3 C4 -32.3(2) . . . . ?
C2 Ru1 C3 C4 -127.5(3) . . . . ?
C33 Ru1 C3 C4 79.1(2) . . . . ?
C34 Ru1 C3 C4 117.3(2) . . . . ?
C30 Ru1 C3 C4 153.2(2) . . . . ?
C32 Ru1 C3 C4 60.0(4) . . . . ?
C31 Ru1 C3 C4 163.0(3) . . . . ?
Fe1 Ru1 C3 C4 -83.27(19) . . . . ?
C5 Ru1 C3 C2 95.2(2) . . . . ?
C4 Ru1 C3 C2 127.5(3) . . . . ?
C33 Ru1 C3 C2 -153.3(2) . . . . ?
C34 Ru1 C3 C2 -115.1(2) . . . . ?
C30 Ru1 C3 C2 -79.2(2) . . . . ?
C32 Ru1 C3 C2 -172.5(2) . . . . ?
C31 Ru1 C3 C2 -69.5(4) . . . . ?
Fe1 Ru1 C3 C2 44.26(18) . . . . ?
C2 C3 C4 C5 -0.5(5) . . . . ?
Ru1 C3 C4 C5 55.6(3) . . . . ?
C2 C3 C4 Ru1 -56.1(3) . . . . ?
C5 Ru1 C4 C3 127.5(3) . . . . ?
C2 Ru1 C4 C3 32.5(2) . . . . ?
C33 Ru1 C4 C3 -115.5(2) . . . . ?
C34 Ru1 C4 C3 -77.1(2) . . . . ?
C30 Ru1 C4 C3 -56.8(4) . . . . ?
C32 Ru1 C4 C3 -151.6(2) . . . . ?
C31 Ru1 C4 C3 -162.7(4) . . . . ?
Fe1 Ru1 C4 C3 83.2(2) . . . . ?
C2 Ru1 C4 C5 -95.0(2) . . . . ?
C3 Ru1 C4 C5 -127.5(3) . . . . ?
C33 Ru1 C4 C5 117.0(2) . . . . ?
C34 Ru1 C4 C5 155.4(2) . . . . ?
C30 Ru1 C4 C5 175.7(3) . . . . ?
C32 Ru1 C4 C5 80.9(2) . . . . ?
C31 Ru1 C4 C5 69.8(5) . . . . ?
Fe1 Ru1 C4 C5 -44.28(18) . . . . ?
C3 C4 C5 C9 176.9(3) . . . . ?
Ru1 C4 C5 C9 -127.4(3) . . . . ?
C3 C4 C5 Fe1 15.4(4) . . . . ?
Ru1 C4 C5 Fe1 71.10(17) . . . . ?
C3 C4 C5 Ru1 -55.7(3) . . . . ?
C1 Fe1 C5 C4 63.3(3) . . . . ?
C2 Fe1 C5 C4 -18.4(2) . . . . ?
C23 Fe1 C5 C4 146.9(2) . . . . ?
C20 Fe1 C5 C4 -116.1(3) . . . . ?
C24 Fe1 C5 C4 -175.1(6) . . . . ?
C21 Fe1 C5 C4 -143.8(2) . . . . ?
C22 Fe1 C5 C4 176.7(2) . . . . ?
Ru1 Fe1 C5 C4 -65.2(2) . . . . ?
C1 Fe1 C5 C9 -97.0(3) . . . . ?
C2 Fe1 C5 C9 -178.7(3) . . . . ?
C23 Fe1 C5 C9 -13.4(4) . . . . ?
C20 Fe1 C5 C9 83.6(3) . . . . ?
C24 Fe1 C5 C9 24.6(9) . . . . ?
C21 Fe1 C5 C9 55.9(3) . . . . ?
C22 Fe1 C5 C9 16.4(3) . . . . ?
Ru1 Fe1 C5 C9 134.5(3) . . . . ?
C1 Fe1 C5 Ru1 128.48(15) . . . . ?
C2 Fe1 C5 Ru1 46.86(12) . . . . ?
C23 Fe1 C5 Ru1 -147.89(15) . . . . ?
C20 Fe1 C5 Ru1 -50.9(2) . . . . ?
C24 Fe1 C5 Ru1 -109.9(7) . . . . ?
C21 Fe1 C5 Ru1 -78.55(14) . . . . ?
C22 Fe1 C5 Ru1 -118.09(13) . . . . ?
C2 Ru1 C5 C4 72.4(2) . . . . ?
C3 Ru1 C5 C4 32.2(2) . . . . ?
C33 Ru1 C5 C4 -78.0(2) . . . . ?
C34 Ru1 C5 C4 -47.6(3) . . . . ?
C30 Ru1 C5 C4 -170.7(6) . . . . ?
C32 Ru1 C5 C4 -118.5(2) . . . . ?
C31 Ru1 C5 C4 -154.8(2) . . . . ?
Fe1 Ru1 C5 C4 116.6(2) . . . . ?
C2 Ru1 C5 C9 -173.7(3) . . . . ?
C3 Ru1 C5 C9 146.1(4) . . . . ?
C4 Ru1 C5 C9 113.9(4) . . . . ?
C33 Ru1 C5 C9 35.9(4) . . . . ?
C34 Ru1 C5 C9 66.3(4) . . . . ?
C30 Ru1 C5 C9 -56.8(8) . . . . ?
C32 Ru1 C5 C9 -4.6(4) . . . . ?
C31 Ru1 C5 C9 -40.9(4) . . . . ?
Fe1 Ru1 C5 C9 -129.5(4) . . . . ?
C2 Ru1 C5 Fe1 -44.15(12) . . . . ?
C3 Ru1 C5 Fe1 -84.34(14) . . . . ?
C4 Ru1 C5 Fe1 -116.6(2) . . . . ?
C33 Ru1 C5 Fe1 165.48(11) . . . . ?
C34 Ru1 C5 Fe1 -164.2(2) . . . . ?
C30 Ru1 C5 Fe1 72.8(6) . . . . ?
C32 Ru1 C5 Fe1 124.94(12) . . . . ?
C31 Ru1 C5 Fe1 88.66(17) . . . . ?
C3 C2 C6 O40 -155.5(3) . . . . ?
Fe1 C2 C6 O40 50.7(4) . . . . ?
Ru1 C2 C6 O40 -64.8(4) . . . . ?
C3 C2 C6 C8 85.3(4) . . . . ?
Fe1 C2 C6 C8 -68.5(4) . . . . ?
Ru1 C2 C6 C8 176.1(3) . . . . ?
C3 C2 C6 C7 -36.2(4) . . . . ?
Fe1 C2 C6 C7 170.0(3) . . . . ?
Ru1 C2 C6 C7 54.5(5) . . . . ?
C4 C5 C9 O41 142.6(3) . . . . ?
Fe1 C5 C9 O41 -58.7(4) . . . . ?
Ru1 C5 C9 O41 52.0(4) . . . . ?
C4 C5 C9 C11 -99.9(4) . . . . ?
Fe1 C5 C9 C11 58.7(4) . . . . ?
Ru1 C5 C9 C11 169.4(3) . . . . ?
C4 C5 C9 C10 23.2(5) . . . . ?
Fe1 C5 C9 C10 -178.1(3) . . . . ?
Ru1 C5 C9 C10 -67.4(4) . . . . ?
C1 Fe1 C20 C24 17.2(4) . . . . ?
C2 Fe1 C20 C24 105.9(2) . . . . ?
C5 Fe1 C20 C24 -163.8(2) . . . . ?
C23 Fe1 C20 C24 -38.4(2) . . . . ?
C21 Fe1 C20 C24 -118.5(3) . . . . ?
C22 Fe1 C20 C24 -81.6(2) . . . . ?
Ru1 Fe1 C20 C24 158.30(19) . . . . ?
C1 Fe1 C20 C21 135.7(3) . . . . ?
C2 Fe1 C20 C21 -135.7(2) . . . . ?
C5 Fe1 C20 C21 -45.3(3) . . . . ?
C23 Fe1 C20 C21 80.1(2) . . . . ?
C24 Fe1 C20 C21 118.5(3) . . . . ?
C22 Fe1 C20 C21 36.9(2) . . . . ?
Ru1 Fe1 C20 C21 -83.2(2) . . . . ?
C24 C20 C21 C22 0.0(4) . . . . ?
Fe1 C20 C21 C22 -61.3(2) . . . . ?
C24 C20 C21 Fe1 61.3(2) . . . . ?
C1 Fe1 C21 C22 9.2(4) . . . . ?
C2 Fe1 C21 C22 176.8(2) . . . . ?
C5 Fe1 C21 C22 -91.8(2) . . . . ?
C23 Fe1 C21 C22 37.9(2) . . . . ?
C20 Fe1 C21 C22 118.7(3) . . . . ?
C24 Fe1 C21 C22 81.6(2) . . . . ?
Ru1 Fe1 C21 C22 -142.3(2) . . . . ?
C1 Fe1 C21 C20 -109.5(4) . . . . ?
C2 Fe1 C21 C20 58.2(3) . . . . ?
C5 Fe1 C21 C20 149.6(2) . . . . ?
C23 Fe1 C21 C20 -80.8(2) . . . . ?
C24 Fe1 C21 C20 -37.1(2) . . . . ?
C22 Fe1 C21 C20 -118.7(3) . . . . ?
Ru1 Fe1 C21 C20 99.1(2) . . . . ?
C20 C21 C22 C23 0.5(4) . . . . ?
Fe1 C21 C22 C23 -60.0(2) . . . . ?
C20 C21 C22 Fe1 60.5(2) . . . . ?
C1 Fe1 C22 C21 -175.4(2) . . . . ?
C2 Fe1 C22 C21 -9.5(6) . . . . ?
C5 Fe1 C22 C21 98.0(2) . . . . ?
C23 Fe1 C22 C21 -118.0(3) . . . . ?
C20 Fe1 C22 C21 -37.6(2) . . . . ?
C24 Fe1 C22 C21 -80.2(2) . . . . ?
Ru1 Fe1 C22 C21 44.8(2) . . . . ?
C1 Fe1 C22 C23 -57.4(3) . . . . ?
C2 Fe1 C22 C23 108.5(5) . . . . ?
C5 Fe1 C22 C23 -144.0(2) . . . . ?
C20 Fe1 C22 C23 80.4(2) . . . . ?
C24 Fe1 C22 C23 37.8(2) . . . . ?
C21 Fe1 C22 C23 118.0(3) . . . . ?
Ru1 Fe1 C22 C23 162.82(18) . . . . ?
C21 C22 C23 C24 -0.9(4) . . . . ?
Fe1 C22 C23 C24 -61.3(2) . . . . ?
C21 C22 C23 Fe1 60.5(2) . . . . ?
C1 Fe1 C23 C22 130.0(2) . . . . ?
C2 Fe1 C23 C22 -154.6(2) . . . . ?
C5 Fe1 C23 C22 50.4(3) . . . . ?
C20 Fe1 C23 C22 -80.7(2) . . . . ?
C24 Fe1 C23 C22 -118.3(3) . . . . ?
C21 Fe1 C23 C22 -37.3(2) . . . . ?
Ru1 Fe1 C23 C22 -37.7(4) . . . . ?
C1 Fe1 C23 C24 -111.8(2) . . . . ?
C2 Fe1 C23 C24 -36.4(3) . . . . ?
C5 Fe1 C23 C24 168.6(2) . . . . ?
C20 Fe1 C23 C24 37.6(2) . . . . ?
C21 Fe1 C23 C24 80.9(2) . . . . ?
C22 Fe1 C23 C24 118.3(3) . . . . ?
Ru1 Fe1 C23 C24 80.5(3) . . . . ?
C21 C20 C24 C23 -0.5(4) . . . . ?
Fe1 C20 C24 C23 60.6(2) . . . . ?
C21 C20 C24 Fe1 -61.1(2) . . . . ?
C22 C23 C24 C20 0.9(4) . . . . ?
Fe1 C23 C24 C20 -60.9(2) . . . . ?
C22 C23 C24 Fe1 61.8(2) . . . . ?
C1 Fe1 C24 C20 -169.1(2) . . . . ?
C2 Fe1 C24 C20 -84.4(2) . . . . ?
C5 Fe1 C24 C20 71.3(7) . . . . ?
C23 Fe1 C24 C20 117.5(3) . . . . ?
C21 Fe1 C24 C20 37.6(2) . . . . ?
C22 Fe1 C24 C20 80.0(2) . . . . ?
Ru1 Fe1 C24 C20 -29.2(3) . . . . ?
C1 Fe1 C24 C23 73.4(2) . . . . ?
C2 Fe1 C24 C23 158.1(2) . . . . ?
C5 Fe1 C24 C23 -46.2(8) . . . . ?
C20 Fe1 C24 C23 -117.5(3) . . . . ?
C21 Fe1 C24 C23 -79.9(2) . . . . ?
C22 Fe1 C24 C23 -37.5(2) . . . . ?
Ru1 Fe1 C24 C23 -146.73(18) . . . . ?
C5 Ru1 C30 C34 136.9(6) . . . . ?
C2 Ru1 C30 C34 -109.3(2) . . . . ?
C3 Ru1 C30 C34 -68.5(2) . . . . ?
C4 Ru1 C30 C34 -30.1(4) . . . . ?
C33 Ru1 C30 C34 37.9(2) . . . . ?
C32 Ru1 C30 C34 80.4(2) . . . . ?
C31 Ru1 C30 C34 117.0(3) . . . . ?
Fe1 Ru1 C30 C34 -159.73(16) . . . . ?
C5 Ru1 C30 C31 19.9(7) . . . . ?
C2 Ru1 C30 C31 133.6(2) . . . . ?
C3 Ru1 C30 C31 174.4(2) . . . . ?
C4 Ru1 C30 C31 -147.2(3) . . . . ?
C33 Ru1 C30 C31 -79.1(2) . . . . ?
C34 Ru1 C30 C31 -117.0(3) . . . . ?
C32 Ru1 C30 C31 -36.6(2) . . . . ?
Fe1 Ru1 C30 C31 83.2(2) . . . . ?
C5 Ru1 C30 C35 -101.0(7) . . . . ?
C2 Ru1 C30 C35 12.7(4) . . . . ?
C3 Ru1 C30 C35 53.5(4) . . . . ?
C4 Ru1 C30 C35 91.9(5) . . . . ?
C33 Ru1 C30 C35 160.0(4) . . . . ?
C34 Ru1 C30 C35 122.1(5) . . . . ?
C32 Ru1 C30 C35 -157.5(4) . . . . ?
C31 Ru1 C30 C35 -120.9(5) . . . . ?
Fe1 Ru1 C30 C35 -37.7(4) . . . . ?
C34 C30 C31 C32 -0.9(4) . . . . ?
C35 C30 C31 C32 -171.9(3) . . . . ?
Ru1 C30 C31 C32 60.5(2) . . . . ?
C34 C30 C31 C36 170.5(3) . . . . ?
C35 C30 C31 C36 -0.5(6) . . . . ?
Ru1 C30 C31 C36 -128.1(4) . . . . ?
C34 C30 C31 Ru1 -61.4(2) . . . . ?
C35 C30 C31 Ru1 127.6(4) . . . . ?
C5 Ru1 C31 C32 66.9(3) . . . . ?
C2 Ru1 C31 C32 176.8(2) . . . . ?
C3 Ru1 C31 C32 -132.2(4) . . . . ?
C4 Ru1 C31 C32 15.5(5) . . . . ?
C33 Ru1 C31 C32 -37.6(2) . . . . ?
C34 Ru1 C31 C32 -80.7(2) . . . . ?
C30 Ru1 C31 C32 -118.6(3) . . . . ?
Fe1 Ru1 C31 C32 121.92(19) . . . . ?
C5 Ru1 C31 C30 -174.6(2) . . . . ?
C2 Ru1 C31 C30 -64.7(3) . . . . ?
C3 Ru1 C31 C30 -13.6(5) . . . . ?
C4 Ru1 C31 C30 134.1(4) . . . . ?
C33 Ru1 C31 C30 80.9(2) . . . . ?
C34 Ru1 C31 C30 37.9(2) . . . . ?
C32 Ru1 C31 C30 118.6(3) . . . . ?
Fe1 Ru1 C31 C30 -119.52(19) . . . . ?
C5 Ru1 C31 C36 -54.9(4) . . . . ?
C2 Ru1 C31 C36 55.0(4) . . . . ?
C3 Ru1 C31 C36 106.0(5) . . . . ?
C4 Ru1 C31 C36 -106.2(5) . . . . ?
C33 Ru1 C31 C36 -159.4(4) . . . . ?
C34 Ru1 C31 C36 157.5(4) . . . . ?
C30 Ru1 C31 C36 119.7(4) . . . . ?
C32 Ru1 C31 C36 -121.8(4) . . . . ?
Fe1 Ru1 C31 C36 0.1(4) . . . . ?
C30 C31 C32 C33 0.3(4) . . . . ?
C36 C31 C32 C33 -170.9(3) . . . . ?
Ru1 C31 C32 C33 60.6(2) . . . . ?
C30 C31 C32 C37 170.0(3) . . . . ?
C36 C31 C32 C37 -1.3(6) . . . . ?
Ru1 C31 C32 C37 -129.8(4) . . . . ?
C30 C31 C32 Ru1 -60.3(2) . . . . ?
C36 C31 C32 Ru1 128.5(4) . . . . ?
C5 Ru1 C32 C33 110.1(2) . . . . ?
C2 Ru1 C32 C33 -128.9(6) . . . . ?
C3 Ru1 C32 C33 28.5(4) . . . . ?
C4 Ru1 C32 C33 68.9(2) . . . . ?
C34 Ru1 C32 C33 -38.0(2) . . . . ?
C30 Ru1 C32 C33 -80.6(2) . . . . ?
C31 Ru1 C32 C33 -117.4(3) . . . . ?
Fe1 Ru1 C32 C33 161.54(17) . . . . ?
C5 Ru1 C32 C31 -132.5(2) . . . . ?
C2 Ru1 C32 C31 -11.5(7) . . . . ?
C3 Ru1 C32 C31 146.0(3) . . . . ?
C4 Ru1 C32 C31 -173.7(2) . . . . ?
C33 Ru1 C32 C31 117.4(3) . . . . ?
C34 Ru1 C32 C31 79.4(2) . . . . ?
C30 Ru1 C32 C31 36.8(2) . . . . ?
Fe1 Ru1 C32 C31 -81.1(2) . . . . ?
C5 Ru1 C32 C37 -9.8(4) . . . . ?
C2 Ru1 C32 C37 111.2(6) . . . . ?
C3 Ru1 C32 C37 -91.3(4) . . . . ?
C4 Ru1 C32 C37 -51.0(4) . . . . ?
C33 Ru1 C32 C37 -119.9(4) . . . . ?
C34 Ru1 C32 C37 -157.9(4) . . . . ?
C30 Ru1 C32 C37 159.5(4) . . . . ?
C31 Ru1 C32 C37 122.7(4) . . . . ?
Fe1 Ru1 C32 C37 41.7(4) . . . . ?
C31 C32 C33 C34 0.4(4) . . . . ?
C37 C32 C33 C34 -169.2(3) . . . . ?
Ru1 C32 C33 C34 63.1(2) . . . . ?
C31 C32 C33 C38 172.9(3) . . . . ?
C37 C32 C33 C38 3.3(6) . . . . ?
Ru1 C32 C33 C38 -124.4(4) . . . . ?
C31 C32 C33 Ru1 -62.7(2) . . . . ?
C37 C32 C33 Ru1 127.6(3) . . . . ?
C5 Ru1 C33 C34 155.8(2) . . . . ?
C2 Ru1 C33 C34 44.2(3) . . . . ?
C3 Ru1 C33 C34 77.3(2) . . . . ?
C4 Ru1 C33 C34 116.6(2) . . . . ?
C30 Ru1 C33 C34 -37.7(2) . . . . ?
C32 Ru1 C33 C34 -116.9(3) . . . . ?
C31 Ru1 C33 C34 -79.8(2) . . . . ?
Fe1 Ru1 C33 C34 -168.1(2) . . . . ?
C5 Ru1 C33 C32 -87.2(2) . . . . ?
C2 Ru1 C33 C32 161.1(2) . . . . ?
C3 Ru1 C33 C32 -165.7(2) . . . . ?
C4 Ru1 C33 C32 -126.4(2) . . . . ?
C34 Ru1 C33 C32 116.9(3) . . . . ?
C30 Ru1 C33 C32 79.3(2) . . . . ?
C31 Ru1 C33 C32 37.16(19) . . . . ?
Fe1 Ru1 C33 C32 -51.2(4) . . . . ?
C5 Ru1 C33 C38 36.6(4) . . . . ?
C2 Ru1 C33 C38 -75.0(4) . . . . ?
C3 Ru1 C33 C38 -41.9(4) . . . . ?
C4 Ru1 C33 C38 -2.6(4) . . . . ?
C34 Ru1 C33 C38 -119.3(4) . . . . ?
C30 Ru1 C33 C38 -156.9(4) . . . . ?
C32 Ru1 C33 C38 123.8(4) . . . . ?
C31 Ru1 C33 C38 161.0(4) . . . . ?
Fe1 Ru1 C33 C38 72.6(5) . . . . ?
C32 C33 C34 C30 -1.0(4) . . . . ?
C38 C33 C34 C30 -173.8(3) . . . . ?
Ru1 C33 C34 C30 63.2(2) . . . . ?
C32 C33 C34 C39 173.0(3) . . . . ?
C38 C33 C34 C39 0.3(5) . . . . ?
Ru1 C33 C34 C39 -122.7(3) . . . . ?
C32 C33 C34 Ru1 -64.2(2) . . . . ?
C38 C33 C34 Ru1 123.0(3) . . . . ?
C31 C30 C34 C33 1.2(4) . . . . ?
C35 C30 C34 C33 171.9(3) . . . . ?
Ru1 C30 C34 C33 -62.0(2) . . . . ?
C31 C30 C34 C39 -172.7(3) . . . . ?
C35 C30 C34 C39 -2.0(6) . . . . ?
Ru1 C30 C34 C39 124.1(4) . . . . ?
C31 C30 C34 Ru1 63.2(2) . . . . ?
C35 C30 C34 Ru1 -126.1(4) . . . . ?
C5 Ru1 C34 C33 -46.4(3) . . . . ?
C2 Ru1 C34 C33 -156.2(2) . . . . ?
C3 Ru1 C34 C33 -116.7(2) . . . . ?
C4 Ru1 C34 C33 -77.9(2) . . . . ?
C30 Ru1 C34 C33 117.0(3) . . . . ?
C32 Ru1 C34 C33 37.6(2) . . . . ?
C31 Ru1 C34 C33 79.6(2) . . . . ?
Fe1 Ru1 C34 C33 169.2(2) . . . . ?
C5 Ru1 C34 C30 -163.4(2) . . . . ?
C2 Ru1 C34 C30 86.8(2) . . . . ?
C3 Ru1 C34 C30 126.3(2) . . . . ?
C4 Ru1 C34 C30 165.1(2) . . . . ?
C33 Ru1 C34 C30 -117.0(3) . . . . ?
C32 Ru1 C34 C30 -79.4(2) . . . . ?
C31 Ru1 C34 C30 -37.4(2) . . . . ?
Fe1 Ru1 C34 C30 52.2(4) . . . . ?
C5 Ru1 C34 C39 73.3(4) . . . . ?
C2 Ru1 C34 C39 -36.6(4) . . . . ?
C3 Ru1 C34 C39 3.0(4) . . . . ?
C4 Ru1 C34 C39 41.8(4) . . . . ?
C33 Ru1 C34 C39 119.7(4) . . . . ?
C30 Ru1 C34 C39 -123.3(4) . . . . ?
C32 Ru1 C34 C39 157.3(4) . . . . ?
C31 Ru1 C34 C39 -160.8(4) . . . . ?
Fe1 Ru1 C34 C39 -71.1(5) . . . . ?
C55 Ru2 Fe2 C51 56.25(19) . . . . ?
C52 Ru2 Fe2 C51 -56.95(19) . . . . ?
C54 Ru2 Fe2 C51 19.68(18) . . . . ?
C53 Ru2 Fe2 C51 -20.82(18) . . . . ?
C81 Ru2 Fe2 C51 -119.4(2) . . . . ?
C84 Ru2 Fe2 C51 162.06(18) . . . . ?
C80 Ru2 Fe2 C51 -155.31(19) . . . . ?
C83 Ru2 Fe2 C51 124.0(2) . . . . ?
C52 Ru2 Fe2 C55 -113.20(17) . . . . ?
C54 Ru2 Fe2 C55 -36.57(15) . . . . ?
C53 Ru2 Fe2 C55 -77.07(15) . . . . ?
C81 Ru2 Fe2 C55 -175.7(2) . . . . ?
C84 Ru2 Fe2 C55 105.81(16) . . . . ?
C80 Ru2 Fe2 C55 148.45(16) . . . . ?
C83 Ru2 Fe2 C55 67.74(19) . . . . ?
C55 Ru2 Fe2 C52 113.20(17) . . . . ?
C54 Ru2 Fe2 C52 76.63(16) . . . . ?
C53 Ru2 Fe2 C52 36.13(15) . . . . ?
C81 Ru2 Fe2 C52 -62.5(2) . . . . ?
C84 Ru2 Fe2 C52 -140.99(16) . . . . ?
C80 Ru2 Fe2 C52 -98.36(17) . . . . ?
C83 Ru2 Fe2 C52 -179.06(19) . . . . ?
C55 Ru2 Fe2 C71 -85.1(3) . . . . ?
C52 Ru2 Fe2 C71 161.7(3) . . . . ?
C54 Ru2 Fe2 C71 -121.7(3) . . . . ?
C53 Ru2 Fe2 C71 -162.2(3) . . . . ?
C81 Ru2 Fe2 C71 99.2(3) . . . . ?
C84 Ru2 Fe2 C71 20.7(3) . . . . ?
C80 Ru2 Fe2 C71 63.3(3) . . . . ?
C83 Ru2 Fe2 C71 -17.4(3) . . . . ?
C55 Ru2 Fe2 C70 -157.0(4) . . . . ?
C52 Ru2 Fe2 C70 89.8(4) . . . . ?
C54 Ru2 Fe2 C70 166.5(4) . . . . ?
C53 Ru2 Fe2 C70 126.0(4) . . . . ?
C81 Ru2 Fe2 C70 27.3(4) . . . . ?
C84 Ru2 Fe2 C70 -51.2(4) . . . . ?
C80 Ru2 Fe2 C70 -8.5(4) . . . . ?
C83 Ru2 Fe2 C70 -89.2(4) . . . . ?
C55 Ru2 Fe2 C74 -161.16(18) . . . . ?
C52 Ru2 Fe2 C74 85.65(18) . . . . ?
C54 Ru2 Fe2 C74 162.28(16) . . . . ?
C53 Ru2 Fe2 C74 121.78(16) . . . . ?
C81 Ru2 Fe2 C74 23.2(2) . . . . ?
C84 Ru2 Fe2 C74 -55.34(17) . . . . ?
C80 Ru2 Fe2 C74 -12.71(17) . . . . ?
C83 Ru2 Fe2 C74 -93.41(19) . . . . ?
C55 Ru2 Fe2 C72 -93.60(18) . . . . ?
C52 Ru2 Fe2 C72 153.21(19) . . . . ?
C54 Ru2 Fe2 C72 -130.17(17) . . . . ?
C53 Ru2 Fe2 C72 -170.67(17) . . . . ?
C81 Ru2 Fe2 C72 90.7(2) . . . . ?
C84 Ru2 Fe2 C72 12.21(17) . . . . ?
C80 Ru2 Fe2 C72 54.85(18) . . . . ?
C83 Ru2 Fe2 C72 -25.9(2) . . . . ?
C55 Ru2 Fe2 C73 -129.87(17) . . . . ?
C52 Ru2 Fe2 C73 116.93(17) . . . . ?
C54 Ru2 Fe2 C73 -166.44(15) . . . . ?
C53 Ru2 Fe2 C73 153.06(15) . . . . ?
C81 Ru2 Fe2 C73 54.5(2) . . . . ?
C84 Ru2 Fe2 C73 -24.06(16) . . . . ?
C80 Ru2 Fe2 C73 18.58(16) . . . . ?
C83 Ru2 Fe2 C73 -62.13(19) . . . . ?
C51 Fe2 C52 C53 63.2(3) . . . . ?
C55 Fe2 C52 C53 -19.5(2) . . . . ?
C71 Fe2 C52 C53 149.5(5) . . . . ?
C70 Fe2 C52 C53 150.1(3) . . . . ?
C74 Fe2 C52 C53 -176.4(3) . . . . ?
C72 Fe2 C52 C53 -118.3(3) . . . . ?
C73 Fe2 C52 C53 -138.2(2) . . . . ?
Ru2 Fe2 C52 C53 -66.3(2) . . . . ?
C51 Fe2 C52 C56 -97.8(3) . . . . ?
C55 Fe2 C52 C56 179.6(3) . . . . ?
C71 Fe2 C52 C56 -11.4(7) . . . . ?
C70 Fe2 C52 C56 -10.8(4) . . . . ?
C74 Fe2 C52 C56 22.7(3) . . . . ?
C72 Fe2 C52 C56 80.8(4) . . . . ?
C73 Fe2 C52 C56 60.9(3) . . . . ?
Ru2 Fe2 C52 C56 132.8(3) . . . . ?
C51 Fe2 C52 Ru2 129.45(16) . . . . ?
C55 Fe2 C52 Ru2 46.81(11) . . . . ?
C71 Fe2 C52 Ru2 -144.2(5) . . . . ?
C70 Fe2 C52 Ru2 -143.56(17) . . . . ?
C74 Fe2 C52 Ru2 -110.12(14) . . . . ?
C72 Fe2 C52 Ru2 -52.0(3) . . . . ?
C73 Fe2 C52 Ru2 -71.86(15) . . . . ?
C55 Ru2 C52 C53 71.9(2) . . . . ?
C54 Ru2 C52 C53 31.7(2) . . . . ?
C82 Ru2 C52 C53 -59.0(3) . . . . ?
C81 Ru2 C52 C53 -94.9(2) . . . . ?
C84 Ru2 C52 C53 -168.3(2) . . . . ?
C80 Ru2 C52 C53 -135.3(2) . . . . ?
Fe2 Ru2 C52 C53 116.3(2) . . . . ?
C55 Ru2 C52 C56 -172.6(4) . . . . ?
C54 Ru2 C52 C56 147.3(4) . . . . ?
C53 Ru2 C52 C56 115.5(4) . . . . ?
C82 Ru2 C52 C56 56.5(4) . . . . ?
C81 Ru2 C52 C56 20.7(4) . . . . ?
C84 Ru2 C52 C56 -52.7(4) . . . . ?
C80 Ru2 C52 C56 -19.7(4) . . . . ?
Fe2 Ru2 C52 C56 -128.2(4) . . . . ?
C55 Ru2 C52 Fe2 -44.45(12) . . . . ?
C54 Ru2 C52 Fe2 -84.56(13) . . . . ?
C53 Ru2 C52 Fe2 -116.3(2) . . . . ?
C82 Ru2 C52 Fe2 -175.36(16) . . . . ?
C81 Ru2 C52 Fe2 148.82(13) . . . . ?
C84 Ru2 C52 Fe2 75.4(2) . . . . ?
C80 Ru2 C52 Fe2 108.44(14) . . . . ?
C56 C52 C53 C54 178.3(3) . . . . ?
Fe2 C52 C53 C54 16.4(4) . . . . ?
Ru2 C52 C53 C54 -55.0(3) . . . . ?
C56 C52 C53 Ru2 -126.7(3) . . . . ?
Fe2 C52 C53 Ru2 71.43(17) . . . . ?
C55 Ru2 C53 C54 32.5(2) . . . . ?
C52 Ru2 C53 C54 128.1(3) . . . . ?
C82 Ru2 C53 C54 -90.7(2) . . . . ?
C81 Ru2 C53 C54 -131.1(2) . . . . ?
C80 Ru2 C53 C54 -162.2(2) . . . . ?
C83 Ru2 C53 C54 -60.1(3) . . . . ?
Fe2 Ru2 C53 C54 83.57(19) . . . . ?
C55 Ru2 C53 C52 -95.6(2) . . . . ?
C54 Ru2 C53 C52 -128.1(3) . . . . ?
C82 Ru2 C53 C52 141.2(2) . . . . ?
C81 Ru2 C53 C52 100.8(2) . . . . ?
C80 Ru2 C53 C52 69.7(3) . . . . ?
C83 Ru2 C53 C52 171.8(2) . . . . ?
Fe2 Ru2 C53 C52 -44.53(18) . . . . ?
C52 C53 C54 C55 -0.6(5) . . . . ?
Ru2 C53 C54 C55 -55.1(3) . . . . ?
C52 C53 C54 Ru2 54.5(3) . . . . ?
C55 Ru2 C54 C53 -127.5(3) . . . . ?
C52 Ru2 C54 C53 -31.9(2) . . . . ?
C82 Ru2 C54 C53 102.6(2) . . . . ?
C81 Ru2 C54 C53 69.1(3) . . . . ?
C84 Ru2 C54 C53 168.3(2) . . . . ?
C80 Ru2 C54 C53 76.3(7) . . . . ?
C83 Ru2 C54 C53 142.0(2) . . . . ?
Fe2 Ru2 C54 C53 -83.01(19) . . . . ?
C52 Ru2 C54 C55 95.6(2) . . . . ?
C53 Ru2 C54 C55 127.5(3) . . . . ?
C82 Ru2 C54 C55 -129.9(2) . . . . ?
C81 Ru2 C54 C55 -163.3(2) . . . . ?
C84 Ru2 C54 C55 -64.2(3) . . . . ?
C80 Ru2 C54 C55 -156.2(6) . . . . ?
C83 Ru2 C54 C55 -90.5(2) . . . . ?
Fe2 Ru2 C54 C55 44.52(18) . . . . ?
C53 C54 C55 C59 -176.5(3) . . . . ?
Ru2 C54 C55 C59 127.3(3) . . . . ?
C53 C54 C55 Fe2 -15.5(4) . . . . ?
Ru2 C54 C55 Fe2 -71.64(16) . . . . ?
C53 C54 C55 Ru2 56.1(3) . . . . ?
C51 Fe2 C55 C54 -63.9(3) . . . . ?
C52 Fe2 C55 C54 19.1(2) . . . . ?
C71 Fe2 C55 C54 -156.9(3) . . . . ?
C70 Fe2 C55 C54 -140.6(4) . . . . ?
C74 Fe2 C55 C54 116.4(4) . . . . ?
C72 Fe2 C55 C54 165.0(3) . . . . ?
C73 Fe2 C55 C54 128.0(2) . . . . ?
Ru2 Fe2 C55 C54 66.1(2) . . . . ?
C51 Fe2 C55 C59 95.5(3) . . . . ?
C52 Fe2 C55 C59 178.5(3) . . . . ?
C71 Fe2 C55 C59 2.5(4) . . . . ?
C70 Fe2 C55 C59 18.8(6) . . . . ?
C74 Fe2 C55 C59 -84.2(5) . . . . ?
C72 Fe2 C55 C59 -35.6(3) . . . . ?
C73 Fe2 C55 C59 -72.6(3) . . . . ?
Ru2 Fe2 C55 C59 -134.5(3) . . . . ?
C51 Fe2 C55 Ru2 -129.96(16) . . . . ?
C52 Fe2 C55 Ru2 -46.99(12) . . . . ?
C71 Fe2 C55 Ru2 137.0(2) . . . . ?
C70 Fe2 C55 Ru2 153.4(4) . . . . ?
C74 Fe2 C55 Ru2 50.4(4) . . . . ?
C72 Fe2 C55 Ru2 98.98(19) . . . . ?
C73 Fe2 C55 Ru2 61.91(18) . . . . ?
C52 Ru2 C55 C54 -71.6(2) . . . . ?
C53 Ru2 C55 C54 -32.0(2) . . . . ?
C82 Ru2 C55 C54 67.8(2) . . . . ?
C81 Ru2 C55 C54 55.0(6) . . . . ?
C84 Ru2 C55 C54 143.6(2) . . . . ?
C80 Ru2 C55 C54 169.4(3) . . . . ?
C83 Ru2 C55 C54 104.7(2) . . . . ?
Fe2 Ru2 C55 C54 -116.1(2) . . . . ?
C52 Ru2 C55 C59 175.0(3) . . . . ?
C54 Ru2 C55 C59 -113.4(4) . . . . ?
C53 Ru2 C55 C59 -145.4(3) . . . . ?
C82 Ru2 C55 C59 -45.5(4) . . . . ?
C81 Ru2 C55 C59 -58.3(6) . . . . ?
C84 Ru2 C55 C59 30.2(4) . . . . ?
C80 Ru2 C55 C59 56.1(5) . . . . ?
C83 Ru2 C55 C59 -8.7(3) . . . . ?
Fe2 Ru2 C55 C59 130.5(4) . . . . ?
C52 Ru2 C55 Fe2 44.49(12) . . . . ?
C54 Ru2 C55 Fe2 116.1(2) . . . . ?
C53 Ru2 C55 Fe2 84.13(13) . . . . ?
C82 Ru2 C55 Fe2 -176.04(13) . . . . ?
C81 Ru2 C55 Fe2 171.2(4) . . . . ?
C84 Ru2 C55 Fe2 -100.28(14) . . . . ?
C80 Ru2 C55 Fe2 -74.5(3) . . . . ?
C83 Ru2 C55 Fe2 -139.22(12) . . . . ?
C53 C52 C56 O90 133.8(4) . . . . ?
Fe2 C52 C56 O90 -66.9(4) . . . . ?
Ru2 C52 C56 O90 41.8(5) . . . . ?
C53 C52 C56 C57 -108.0(4) . . . . ?
Fe2 C52 C56 C57 51.2(4) . . . . ?
Ru2 C52 C56 C57 159.9(3) . . . . ?
C53 C52 C56 C58 14.8(5) . . . . ?
Fe2 C52 C56 C58 174.0(3) . . . . ?
Ru2 C52 C56 C58 -77.2(4) . . . . ?
C54 C55 C59 O91 -137.6(3) . . . . ?
Fe2 C55 C59 O91 64.5(4) . . . . ?
Ru2 C55 C59 O91 -46.9(4) . . . . ?
C54 C55 C59 C61 -18.3(5) . . . . ?
Fe2 C55 C59 C61 -176.2(3) . . . . ?
Ru2 C55 C59 C61 72.3(4) . . . . ?
C54 C55 C59 C60 103.4(4) . . . . ?
Fe2 C55 C59 C60 -54.5(4) . . . . ?
Ru2 C55 C59 C60 -166.0(3) . . . . ?
C51 Fe2 C70 C74 143.7(3) . . . . ?
C55 Fe2 C70 C74 -141.9(4) . . . . ?
C52 Fe2 C70 C74 62.1(4) . . . . ?
C71 Fe2 C70 C74 -118.3(5) . . . . ?
C72 Fe2 C70 C74 -80.0(3) . . . . ?
C73 Fe2 C70 C74 -36.7(3) . . . . ?
Ru2 Fe2 C70 C74 -6.3(6) . . . . ?
C51 Fe2 C70 C71 -98.1(4) . . . . ?
C55 Fe2 C70 C71 -23.6(6) . . . . ?
C52 Fe2 C70 C71 -179.7(3) . . . . ?
C74 Fe2 C70 C71 118.3(5) . . . . ?
C72 Fe2 C70 C71 38.2(3) . . . . ?
C73 Fe2 C70 C71 81.6(3) . . . . ?
Ru2 Fe2 C70 C71 111.9(5) . . . . ?
C74 C70 C71 C72 -0.5(5) . . . . ?
Fe2 C70 C71 C72 -62.4(3) . . . . ?
C74 C70 C71 Fe2 61.9(3) . . . . ?
C51 Fe2 C71 C70 84.8(3) . . . . ?
C55 Fe2 C71 C70 168.6(3) . . . . ?
C52 Fe2 C71 C70 0.9(8) . . . . ?
C74 Fe2 C71 C70 -36.9(3) . . . . ?
C72 Fe2 C71 C70 -117.0(4) . . . . ?
C73 Fe2 C71 C70 -79.3(3) . . . . ?
Ru2 Fe2 C71 C70 -130.2(4) . . . . ?
C51 Fe2 C71 C72 -158.2(3) . . . . ?
C55 Fe2 C71 C72 -74.3(3) . . . . ?
C52 Fe2 C71 C72 117.9(6) . . . . ?
C70 Fe2 C71 C72 117.0(4) . . . . ?
C74 Fe2 C71 C72 80.1(3) . . . . ?
C73 Fe2 C71 C72 37.7(3) . . . . ?
Ru2 Fe2 C71 C72 -13.2(5) . . . . ?
C70 C71 C72 C73 0.7(5) . . . . ?
Fe2 C71 C72 C73 -61.2(3) . . . . ?
C70 C71 C72 Fe2 61.9(3) . . . . ?
C51 Fe2 C72 C71 29.6(4) . . . . ?
C55 Fe2 C72 C71 118.6(3) . . . . ?
C52 Fe2 C72 C71 -148.5(4) . . . . ?
C70 Fe2 C72 C71 -38.1(3) . . . . ?
C74 Fe2 C72 C71 -80.3(3) . . . . ?
C73 Fe2 C72 C71 -118.0(4) . . . . ?
Ru2 Fe2 C72 C71 171.7(3) . . . . ?
C51 Fe2 C72 C73 147.6(3) . . . . ?
C55 Fe2 C72 C73 -123.4(3) . . . . ?
C52 Fe2 C72 C73 -30.5(4) . . . . ?
C71 Fe2 C72 C73 118.0(4) . . . . ?
C70 Fe2 C72 C73 79.8(3) . . . . ?
C74 Fe2 C72 C73 37.7(2) . . . . ?
Ru2 Fe2 C72 C73 -70.3(3) . . . . ?
C71 C72 C73 C74 -0.7(5) . . . . ?
Fe2 C72 C73 C74 -61.1(3) . . . . ?
C71 C72 C73 Fe2 60.4(3) . . . . ?
C51 Fe2 C73 C74 37.3(6) . . . . ?
C55 Fe2 C73 C74 -172.8(3) . . . . ?
C52 Fe2 C73 C74 -80.4(3) . . . . ?
C71 Fe2 C73 C74 79.4(3) . . . . ?
C70 Fe2 C73 C74 36.4(3) . . . . ?
C72 Fe2 C73 C74 117.1(4) . . . . ?
Ru2 Fe2 C73 C74 -128.9(3) . . . . ?
C51 Fe2 C73 C72 -79.8(5) . . . . ?
C55 Fe2 C73 C72 70.1(3) . . . . ?
C52 Fe2 C73 C72 162.5(3) . . . . ?
C71 Fe2 C73 C72 -37.7(3) . . . . ?
C70 Fe2 C73 C72 -80.7(3) . . . . ?
C74 Fe2 C73 C72 -117.1(4) . . . . ?
Ru2 Fe2 C73 C72 114.0(3) . . . . ?
C71 C70 C74 C73 0.0(5) . . . . ?
Fe2 C70 C74 C73 61.1(3) . . . . ?
C71 C70 C74 Fe2 -61.1(3) . . . . ?
C72 C73 C74 C70 0.4(5) . . . . ?
Fe2 C73 C74 C70 -60.5(3) . . . . ?
C72 C73 C74 Fe2 60.9(3) . . . . ?
C51 Fe2 C74 C70 -43.8(4) . . . . ?
C55 Fe2 C74 C70 135.8(5) . . . . ?
C52 Fe2 C74 C70 -130.5(3) . . . . ?
C71 Fe2 C74 C70 37.7(4) . . . . ?
C72 Fe2 C74 C70 81.1(4) . . . . ?
C73 Fe2 C74 C70 119.5(4) . . . . ?
Ru2 Fe2 C74 C70 176.6(3) . . . . ?
C51 Fe2 C74 C73 -163.3(3) . . . . ?
C55 Fe2 C74 C73 16.4(6) . . . . ?
C52 Fe2 C74 C73 110.1(3) . . . . ?
C71 Fe2 C74 C73 -81.7(3) . . . . ?
C70 Fe2 C74 C73 -119.5(4) . . . . ?
C72 Fe2 C74 C73 -38.4(3) . . . . ?
Ru2 Fe2 C74 C73 57.1(3) . . . . ?
C55 Ru2 C80 C81 -156.3(3) . . . . ?
C52 Ru2 C80 C81 94.0(3) . . . . ?
C54 Ru2 C80 C81 -9.0(8) . . . . ?
C53 Ru2 C80 C81 53.6(3) . . . . ?
C82 Ru2 C80 C81 -37.6(2) . . . . ?
C84 Ru2 C80 C81 -117.5(3) . . . . ?
C83 Ru2 C80 C81 -80.2(3) . . . . ?
Fe2 Ru2 C80 C81 148.2(2) . . . . ?
C55 Ru2 C80 C84 -38.8(4) . . . . ?
C52 Ru2 C80 C84 -148.5(2) . . . . ?
C54 Ru2 C80 C84 108.5(6) . . . . ?
C53 Ru2 C80 C84 171.1(2) . . . . ?
C82 Ru2 C80 C84 79.9(2) . . . . ?
C81 Ru2 C80 C84 117.5(3) . . . . ?
C83 Ru2 C80 C84 37.3(2) . . . . ?
Fe2 Ru2 C80 C84 -94.3(2) . . . . ?
C55 Ru2 C80 C85 81.9(5) . . . . ?
C52 Ru2 C80 C85 -27.8(4) . . . . ?
C54 Ru2 C80 C85 -130.7(6) . . . . ?
C53 Ru2 C80 C85 -68.1(4) . . . . ?
C82 Ru2 C80 C85 -159.4(4) . . . . ?
C81 Ru2 C80 C85 -121.7(5) . . . . ?
C84 Ru2 C80 C85 120.8(5) . . . . ?
C83 Ru2 C80 C85 158.1(4) . . . . ?
Fe2 Ru2 C80 C85 26.5(4) . . . . ?
C84 C80 C81 C82 -0.7(4) . . . . ?
C85 C80 C81 C82 -168.1(4) . . . . ?
Ru2 C80 C81 C82 61.1(3) . . . . ?
C84 C80 C81 C86 171.6(4) . . . . ?
C85 C80 C81 C86 4.2(6) . . . . ?
Ru2 C80 C81 C86 -126.6(4) . . . . ?
C84 C80 C81 Ru2 -61.8(2) . . . . ?
C85 C80 C81 Ru2 130.7(4) . . . . ?
C55 Ru2 C81 C80 134.5(5) . . . . ?
C52 Ru2 C81 C80 -103.0(2) . . . . ?
C54 Ru2 C81 C80 177.5(2) . . . . ?
C53 Ru2 C81 C80 -144.4(2) . . . . ?
C82 Ru2 C81 C80 117.8(3) . . . . ?
C84 Ru2 C81 C80 37.7(2) . . . . ?
C83 Ru2 C81 C80 79.7(2) . . . . ?
Fe2 Ru2 C81 C80 -57.7(3) . . . . ?
C55 Ru2 C81 C82 16.7(6) . . . . ?
C52 Ru2 C81 C82 139.2(2) . . . . ?
C54 Ru2 C81 C82 59.7(3) . . . . ?
C53 Ru2 C81 C82 97.8(2) . . . . ?
C84 Ru2 C81 C82 -80.0(2) . . . . ?
C80 Ru2 C81 C82 -117.8(3) . . . . ?
C83 Ru2 C81 C82 -38.0(2) . . . . ?
Fe2 Ru2 C81 C82 -175.47(16) . . . . ?
C55 Ru2 C81 C86 -103.6(6) . . . . ?
C52 Ru2 C81 C86 18.9(5) . . . . ?
C54 Ru2 C81 C86 -60.6(5) . . . . ?
C53 Ru2 C81 C86 -22.5(5) . . . . ?
C82 Ru2 C81 C86 -120.3(5) . . . . ?
C84 Ru2 C81 C86 159.6(5) . . . . ?
C80 Ru2 C81 C86 121.9(5) . . . . ?
C83 Ru2 C81 C86 -158.4(5) . . . . ?
Fe2 Ru2 C81 C86 64.2(5) . . . . ?
C80 C81 C82 C83 2.1(4) . . . . ?
C86 C81 C82 C83 -170.2(4) . . . . ?
Ru2 C81 C82 C83 64.5(3) . . . . ?
C80 C81 C82 C87 178.0(3) . . . . ?
C86 C81 C82 C87 5.8(6) . . . . ?
Ru2 C81 C82 C87 -119.5(4) . . . . ?
C80 C81 C82 Ru2 -62.4(3) . . . . ?
C86 C81 C82 Ru2 125.3(4) . . . . ?
C55 Ru2 C82 C83 69.3(3) . . . . ?
C52 Ru2 C82 C83 -178.2(2) . . . . ?
C54 Ru2 C82 C83 106.7(2) . . . . ?
C53 Ru2 C82 C83 147.0(2) . . . . ?
C81 Ru2 C82 C83 -116.2(3) . . . . ?
C84 Ru2 C82 C83 -36.7(2) . . . . ?
C80 Ru2 C82 C83 -79.4(2) . . . . ?
C55 Ru2 C82 C81 -174.5(2) . . . . ?
C52 Ru2 C82 C81 -62.0(3) . . . . ?
C54 Ru2 C82 C81 -137.1(2) . . . . ?
C53 Ru2 C82 C81 -96.8(2) . . . . ?
C84 Ru2 C82 C81 79.5(2) . . . . ?
C80 Ru2 C82 C81 36.8(2) . . . . ?
C83 Ru2 C82 C81 116.2(3) . . . . ?
C55 Ru2 C82 C87 -53.7(4) . . . . ?
C52 Ru2 C82 C87 58.8(5) . . . . ?
C54 Ru2 C82 C87 -16.2(4) . . . . ?
C53 Ru2 C82 C87 24.0(4) . . . . ?
C81 Ru2 C82 C87 120.9(5) . . . . ?
C84 Ru2 C82 C87 -159.7(4) . . . . ?
C80 Ru2 C82 C87 157.6(4) . . . . ?
C83 Ru2 C82 C87 -123.0(5) . . . . ?
C81 C82 C83 C84 -2.6(4) . . . . ?
C87 C82 C83 C84 -178.5(3) . . . . ?
Ru2 C82 C83 C84 61.3(3) . . . . ?
C81 C82 C83 C88 168.8(3) . . . . ?
C87 C82 C83 C88 -7.1(6) . . . . ?
Ru2 C82 C83 C88 -127.3(4) . . . . ?
C81 C82 C83 Ru2 -63.9(3) . . . . ?
C87 C82 C83 Ru2 120.1(4) . . . . ?
C55 Ru2 C83 C84 113.3(2) . . . . ?
C54 Ru2 C83 C84 154.7(2) . . . . ?
C53 Ru2 C83 C84 -169.5(2) . . . . ?
C82 Ru2 C83 C84 -118.2(3) . . . . ?
C81 Ru2 C83 C84 -79.9(2) . . . . ?
C80 Ru2 C83 C84 -38.0(2) . . . . ?
Fe2 Ru2 C83 C84 67.2(3) . . . . ?
C55 Ru2 C83 C82 -128.5(2) . . . . ?
C54 Ru2 C83 C82 -87.1(3) . . . . ?
C53 Ru2 C83 C82 -51.3(3) . . . . ?
C81 Ru2 C83 C82 38.3(2) . . . . ?
C84 Ru2 C83 C82 118.2(3) . . . . ?
C80 Ru2 C83 C82 80.2(2) . . . . ?
Fe2 Ru2 C83 C82 -174.66(18) . . . . ?
C55 Ru2 C83 C88 -7.2(4) . . . . ?
C54 Ru2 C83 C88 34.2(4) . . . . ?
C53 Ru2 C83 C88 70.0(4) . . . . ?
C82 Ru2 C83 C88 121.3(5) . . . . ?
C81 Ru2 C83 C88 159.6(4) . . . . ?
C84 Ru2 C83 C88 -120.5(5) . . . . ?
C80 Ru2 C83 C88 -158.5(4) . . . . ?
Fe2 Ru2 C83 C88 -53.3(4) . . . . ?
C82 C83 C84 C80 2.2(4) . . . . ?
C88 C83 C84 C80 -169.4(3) . . . . ?
Ru2 C83 C84 C80 62.4(2) . . . . ?
C82 C83 C84 C89 171.8(3) . . . . ?
C88 C83 C84 C89 0.2(6) . . . . ?
Ru2 C83 C84 C89 -128.0(3) . . . . ?
C82 C83 C84 Ru2 -60.2(2) . . . . ?
C88 C83 C84 Ru2 128.2(4) . . . . ?
C81 C80 C84 C83 -0.9(4) . . . . ?
C85 C80 C84 C83 166.6(4) . . . . ?
Ru2 C80 C84 C83 -62.7(2) . . . . ?
C81 C80 C84 C89 -170.3(3) . . . . ?
C85 C80 C84 C89 -2.7(6) . . . . ?
Ru2 C80 C84 C89 128.0(4) . . . . ?
C81 C80 C84 Ru2 61.8(3) . . . . ?
C85 C80 C84 Ru2 -130.7(4) . . . . ?
C55 Ru2 C84 C83 -82.6(2) . . . . ?
C52 Ru2 C84 C83 170.6(2) . . . . ?
C54 Ru2 C84 C83 -42.6(3) . . . . ?
C82 Ru2 C84 C83 37.2(2) . . . . ?
C81 Ru2 C84 C83 80.0(2) . . . . ?
C80 Ru2 C84 C83 117.0(3) . . . . ?
Fe2 Ru2 C84 C83 -136.63(19) . . . . ?
C55 Ru2 C84 C80 160.4(2) . . . . ?
C52 Ru2 C84 C80 53.6(3) . . . . ?
C54 Ru2 C84 C80 -159.5(2) . . . . ?
C82 Ru2 C84 C80 -79.8(2) . . . . ?
C81 Ru2 C84 C80 -36.9(2) . . . . ?
C83 Ru2 C84 C80 -117.0(3) . . . . ?
Fe2 Ru2 C84 C80 106.4(2) . . . . ?
C55 Ru2 C84 C89 37.7(4) . . . . ?
C52 Ru2 C84 C89 -69.1(4) . . . . ?
C54 Ru2 C84 C89 77.7(4) . . . . ?
C82 Ru2 C84 C89 157.5(4) . . . . ?
C81 Ru2 C84 C89 -159.7(4) . . . . ?
C80 Ru2 C84 C89 -122.7(4) . . . . ?
C83 Ru2 C84 C89 120.3(4) . . . . ?
Fe2 Ru2 C84 C89 -16.3(4) . . . . ?
